data_7701320
loop_
_publ_author_name
'Schlagintweit, Jonas F.'
'Nguyen, Linda'
'Dyckhoff, Florian'
'Kaiser, Felix'
'Reich, Robert M.'
'K\"uhn, Fritz E'

_publ_section_title
;
 Exploring different coordination modes of the first tetradentate
 NHC/1,2,3-triazole hybrid ligand for group 10 complexes.
;
_journal_issue 39
_journal_name_full 'Dalton transactions (Cambridge, England : 2003)'
_journal_page_first 14820
_journal_page_last 14828
_journal_paper_doi 10.1039/c9dt03430g
_journal_volume 48
_journal_year 2019
_chemical_compound_source 'see text'
_chemical_formula_moiety 'C37 H46 F12 N10 P2 Pd'
_chemical_formula_sum 'C38.2 H48.99 F12 N10 O0.3 P2 Pd'
_chemical_formula_weight 1049.30
_space_group_IT_number 2
_space_group_name_Hall '-P 1'
_space_group_name_H-M_alt 'P -1'
_symmetry_cell_setting triclinic
_symmetry_Int_Tables_number 2
_symmetry_space_group_name_Hall '-P 1'
_symmetry_space_group_name_H-M 'P -1'
_atom_sites_solution_hydrogens geom
_audit_update_record
;
2019-08-22 deposited with the CCDC.    2019-09-18 downloaded from the CCDC.
;
_cell_angle_alpha 104.258(3)
_cell_angle_beta 92.735(3)
_cell_angle_gamma 116.887(3)
_cell_formula_units_Z 4
_cell_length_a 15.1615(18)
_cell_length_b 15.3391(19)
_cell_length_c 23.869(3)
_cell_measurement_reflns_used 9696
_cell_measurement_temperature 100
_cell_measurement_theta_max 24.6536
_cell_measurement_theta_min 2.2426
_cell_volume 4716.5(10)
_computing_cell_refinement 'SAINT (Bruker, 2017)'
_computing_data_collection 'APEX III Control Software (Bruker, 2016)'
_computing_data_reduction 'SAINT (Bruker, 2017)'
_computing_molecular_graphics 'PLATON (Spek, 2011)'
_computing_publication_material 'PLATON (Spek, 2011), enCIFer (Allen, 2014)'
_computing_structure_refinement 'SHELXL2014 (Sheldrick, 2014), SHELXLE (Huebschle, 2011)'
_computing_structure_solution 'SHELXT (Sheldrick, 2015)'
_diffrn_ambient_temperature 100
_diffrn_detector ' CMOS plate '
_diffrn_detector_area_resol_mean 16
_diffrn_measured_fraction_theta_full 0.999
_diffrn_measured_fraction_theta_max 0.999
_diffrn_measurement_device ' \k-geometry diffractometer '
_diffrn_measurement_device_type ' Bruker Photon CMOS '
_diffrn_measurement_method ' phi- and omega-rotation '
_diffrn_radiation_monochromator 'Helios optic'
_diffrn_radiation_probe x-ray
_diffrn_radiation_source 'TXS rotating anode'
_diffrn_radiation_type MoK\a
_diffrn_radiation_wavelength 0.71073
_diffrn_reflns_av_R_equivalents 0.1058
_diffrn_reflns_av_unetI/netI 0.0694
_diffrn_reflns_limit_h_max 18
_diffrn_reflns_limit_h_min -18
_diffrn_reflns_limit_k_max 18
_diffrn_reflns_limit_k_min -18
_diffrn_reflns_limit_l_max 28
_diffrn_reflns_limit_l_min -28
_diffrn_reflns_number 120771
_diffrn_reflns_reduction_process
;
;
_diffrn_reflns_theta_full 25.24
_diffrn_reflns_theta_max 25.35
_diffrn_reflns_theta_min 1.99
_exptl_absorpt_coefficient_mu 0.549
_exptl_absorpt_correction_T_max 0.7453
_exptl_absorpt_correction_T_min 0.6660
_exptl_absorpt_correction_type multi-scan
_exptl_absorpt_process_details 'SADABS 2016/2, Bruker, 2016'
_exptl_crystal_colour colourless
_exptl_crystal_density_diffrn 1.478
_exptl_crystal_density_method 'Not Measured'
_exptl_crystal_description fragment
_exptl_crystal_F_000 2138
_exptl_crystal_size_max 0.128
_exptl_crystal_size_mid 0.042
_exptl_crystal_size_min 0.040
_refine_diff_density_max 2.423
_refine_diff_density_min -0.631
_refine_diff_density_rms 0.087
_refine_ls_extinction_method none
_refine_ls_goodness_of_fit_ref 1.015
_refine_ls_hydrogen_treatment constr
_refine_ls_matrix_type full
_refine_ls_number_parameters 1388
_refine_ls_number_reflns 17268
_refine_ls_number_restraints 619
_refine_ls_restrained_S_all 1.002
_refine_ls_R_factor_all 0.0915
_refine_ls_R_factor_gt 0.0467
_refine_ls_shift/su_max 0.001
_refine_ls_shift/su_mean 0.000
_refine_ls_structure_factor_coef Fsqd
_refine_ls_weighting_details 'W=1/[\S^2^(FO^2^)+(0.0477P)^2^+7.3766P] WHERE P=(FO^2^+2FC^2^)/3'
_refine_ls_weighting_scheme calc
_refine_ls_wR_factor_gt 0.0982
_refine_ls_wR_factor_ref 0.1149
_reflns_number_gt 11634
_reflns_number_total 17268
_reflns_threshold_expression I>2\s(I)
_cod_data_source_file c9dt03430g2.cif
_cod_data_source_block compound_3
_cod_original_formula_sum 'C38.20 H48.99 F12 N10 O0.30 P2 Pd'
_cod_database_code 7701320

loop_
_space_group_symop_id
_space_group_symop_operation_xyz
1 x,y,z
2 -x,-y,-z

loop_
_atom_site_aniso_label
_atom_site_aniso_U_11
_atom_site_aniso_U_22
_atom_site_aniso_U_33
_atom_site_aniso_U_23
_atom_site_aniso_U_13
_atom_site_aniso_U_12
Pd1 0.0270(2) 0.0163(2) 0.0191(2) 0.0068(1) 0.0065(1) 0.0085(1)
Pd2 0.0236(2) 0.0186(2) 0.0196(2) 0.0084(1) 0.0044(1) 0.0065(1)
P1 0.0472(8) 0.0344(7) 0.0340(7) 0.0131(6) 0.0096(6) 0.0177(6)
P2 0.0275(6) 0.0220(6) 0.0312(7) 0.0105(5) 0.0017(5) 0.0056(5)
N1 0.033(2) 0.0210(19) 0.0203(19) 0.0100(15) 0.0075(15) 0.0110(16)
N2 0.031(2) 0.0228(19) 0.0224(19) 0.0106(15) 0.0076(16) 0.0117(16)
P3 0.0272(6) 0.0325(7) 0.0313(7) 0.0178(5) 0.0082(5) 0.0084(5)
N3 0.0234(18) 0.0217(19) 0.0214(19) 0.0072(15) 0.0056(15) 0.0073(15)
N4 0.031(2) 0.0222(19) 0.025(2) 0.0075(16) 0.0077(16) 0.0125(16)
N5 0.031(2) 0.0232(19) 0.0199(19) 0.0101(15) 0.0091(15) 0.0121(16)
N6 0.037(2) 0.0208(19) 0.0199(19) 0.0067(15) 0.0082(16) 0.0117(16)
N7 0.039(2) 0.0220(19) 0.0206(19) 0.0070(16) 0.0091(16) 0.0119(17)
N8 0.0277(19) 0.0168(18) 0.0221(19) 0.0062(15) 0.0026(15) 0.0073(15)
N9 0.031(2) 0.0171(18) 0.026(2) 0.0064(15) 0.0026(16) 0.0091(16)
N10 0.043(2) 0.0211(19) 0.027(2) 0.0079(16) 0.0026(17) 0.0140(17)
C1 0.029(2) 0.022(2) 0.022(2) 0.0102(18) 0.0103(19) 0.0109(19)
C2 0.043(3) 0.027(2) 0.030(3) 0.017(2) 0.014(2) 0.020(2)
C3 0.037(3) 0.032(3) 0.026(2) 0.013(2) 0.009(2) 0.020(2)
C4 0.030(2) 0.031(2) 0.023(2) 0.0080(19) 0.0014(19) 0.013(2)
C5 0.021(2) 0.021(2) 0.029(2) 0.0138(19) 0.0107(18) 0.0054(18)
C6 0.034(3) 0.028(2) 0.020(2) 0.0033(19) 0.0080(19) 0.009(2)
C7 0.041(3) 0.029(3) 0.019(2) 0.001(2) 0.008(2) 0.011(2)
C8 0.033(2) 0.017(2) 0.025(2) 0.0074(18) 0.0080(19) 0.0080(19)
C9 0.032(2) 0.017(2) 0.024(2) 0.0066(18) 0.0037(19) 0.0106(19)
C10 0.036(3) 0.021(2) 0.028(3) 0.0090(19) 0.009(2) 0.011(2)
C11 0.042(3) 0.027(2) 0.017(2) 0.0080(19) 0.008(2) 0.014(2)
C12 0.048(3) 0.033(3) 0.031(3) 0.015(2) 0.015(2) 0.018(2)
C13 0.050(3) 0.048(3) 0.033(3) 0.020(2) 0.022(2) 0.029(3)
C14 0.058(3) 0.041(3) 0.024(3) 0.010(2) 0.013(2) 0.022(3)
C15 0.045(3) 0.040(3) 0.029(3) 0.011(2) 0.004(2) 0.020(2)
C16 0.043(3) 0.024(2) 0.029(3) 0.010(2) 0.012(2) 0.014(2)
C17 0.050(3) 0.072(4) 0.034(3) 0.028(3) 0.011(2) 0.029(3)
C18 0.105(6) 0.140(7) 0.063(4) 0.043(5) 0.027(4) 0.094(6)
C19 0.050(4) 0.085(5) 0.079(5) 0.038(4) -0.003(3) 0.014(3)
C20 0.044(3) 0.046(3) 0.039(3) 0.022(2) 0.015(2) 0.020(3)
C21 0.058(4) 0.055(4) 0.059(4) 0.021(3) 0.026(3) 0.030(3)
C22 0.049(4) 0.059(4) 0.117(6) 0.019(4) 0.020(4) 0.014(3)
C23 0.040(3) 0.029(2) 0.028(3) 0.006(2) 0.010(2) 0.021(2)
C24 0.034(2) 0.019(2) 0.028(2) 0.0039(19) 0.0035(19) 0.0113(19)
C25 0.046(3) 0.022(2) 0.030(3) 0.006(2) 0.005(2) 0.018(2)
C26 0.051(3) 0.019(2) 0.027(3) 0.0090(19) -0.001(2) 0.013(2)
C27 0.051(3) 0.021(2) 0.030(3) 0.008(2) -0.005(2) -0.001(2)
C28 0.058(4) 0.042(3) 0.046(3) 0.026(3) -0.007(3) -0.006(3)
C29 0.069(4) 0.043(3) 0.049(4) 0.030(3) -0.010(3) 0.001(3)
C30 0.059(4) 0.036(3) 0.044(3) 0.016(2) -0.008(3) 0.017(3)
C31 0.060(3) 0.023(2) 0.037(3) 0.013(2) 0.008(2) 0.019(2)
C32A 0.048(4) 0.033(5) 0.031(4) 0.015(5) -0.008(4) -0.001(4)
C32B 0.041(6) 0.038(7) 0.036(6) 0.014(7) -0.011(6) -0.003(6)
C33A 0.050(6) 0.068(8) 0.043(5) 0.010(6) -0.010(4) 0.005(6)
C33B 0.046(9) 0.067(10) 0.044(8) 0.007(9) -0.012(7) 0.007(8)
C34A 0.067(7) 0.033(4) 0.048(7) 0.017(4) -0.020(5) 0.003(5)
C34B 0.058(9) 0.046(7) 0.051(9) 0.015(7) -0.025(7) -0.010(7)
C35 0.063(4) 0.061(4) 0.050(3) 0.033(3) 0.016(3) 0.042(3)
C36 0.050(3) 0.065(4) 0.081(4) 0.047(4) 0.012(3) 0.025(3)
C37 0.117(6) 0.138(7) 0.070(5) 0.044(5) 0.031(4) 0.100(6)
F1 0.090(2) 0.066(2) 0.059(2) 0.0412(17) 0.0401(18) 0.0489(19)
F2 0.095(3) 0.0406(18) 0.0330(17) 0.0137(14) 0.0116(16) 0.0126(17)
F3 0.105(3) 0.0389(18) 0.064(2) 0.0172(16) 0.0428(19) 0.0326(18)
F4 0.0488(17) 0.0394(16) 0.0425(17) 0.0052(13) 0.0118(13) 0.0159(14)
P4A 0.038(4) 0.025(4) 0.045(4) 0.004(4) 0.009(4) 0.020(3)
F5 0.052(2) 0.095(3) 0.078(2) 0.029(2) 0.0201(17) 0.0408(19)
F6 0.0459(19) 0.0487(19) 0.094(3) 0.0129(18) -0.0141(17) 0.0111(16)
N11 0.028(2) 0.029(2) 0.031(2) 0.0189(17) 0.0096(16) 0.0122(17)
N12 0.0245(19) 0.0237(19) 0.031(2) 0.0155(16) 0.0038(16) 0.0045(16)
N13 0.0260(19) 0.0212(19) 0.026(2) 0.0102(16) 0.0047(16) 0.0040(15)
N14 0.030(2) 0.0222(19) 0.0213(19) 0.0093(15) 0.0081(16) 0.0078(16)
N15 0.0263(19) 0.026(2) 0.024(2) 0.0111(16) 0.0059(15) 0.0098(16)
N16 0.029(2) 0.033(2) 0.022(2) 0.0127(16) 0.0074(16) 0.0141(17)
N17 0.031(2) 0.033(2) 0.0199(19) 0.0129(16) 0.0081(16) 0.0142(17)
N18 0.0254(19) 0.0225(19) 0.0225(19) 0.0079(15) 0.0065(15) 0.0106(15)
N19 0.033(2) 0.0219(19) 0.025(2) 0.0080(16) 0.0088(16) 0.0153(16)
N20 0.036(2) 0.028(2) 0.030(2) 0.0126(17) 0.0108(17) 0.0180(18)
C38 0.023(2) 0.021(2) 0.025(2) 0.0121(18) 0.0049(19) 0.0043(18)
C39 0.032(3) 0.040(3) 0.048(3) 0.031(2) 0.018(2) 0.019(2)
C40 0.025(2) 0.031(3) 0.051(3) 0.025(2) 0.007(2) 0.010(2)
C41 0.028(2) 0.027(2) 0.026(2) 0.014(2) 0.0002(19) 0.003(2)
C42 0.028(2) 0.013(2) 0.024(2) 0.0036(17) 0.0014(19) 0.0041(18)
C43 0.039(3) 0.028(2) 0.020(2) 0.0131(19) 0.006(2) 0.008(2)
C44 0.043(3) 0.027(2) 0.022(2) 0.0137(19) 0.012(2) 0.012(2)
C45 0.041(3) 0.036(3) 0.027(3) 0.013(2) 0.013(2) 0.022(2)
C46 0.029(2) 0.027(2) 0.026(2) 0.0076(19) 0.0079(19) 0.013(2)
C47 0.033(2) 0.036(3) 0.021(2) 0.013(2) 0.0102(19) 0.018(2)
C48 0.032(2) 0.041(3) 0.029(3) 0.021(2) 0.010(2) 0.020(2)
C49 0.029(2) 0.053(3) 0.030(3) 0.022(2) 0.011(2) 0.018(2)
C50 0.039(3) 0.069(4) 0.033(3) 0.031(3) 0.008(2) 0.021(3)
C51 0.050(3) 0.057(4) 0.057(4) 0.042(3) 0.011(3) 0.026(3)
C52 0.047(3) 0.052(3) 0.047(3) 0.030(3) 0.016(3) 0.025(3)
C53 0.033(3) 0.047(3) 0.033(3) 0.026(2) 0.017(2) 0.025(2)
C54 0.055(3) 0.047(3) 0.028(3) 0.018(2) 0.003(2) 0.013(3)
C55 0.043(3) 0.069(4) 0.032(3) 0.014(3) 0.006(2) 0.002(3)
C56 0.072(4) 0.052(4) 0.048(4) 0.010(3) -0.002(3) 0.024(3)
C57 0.037(3) 0.033(3) 0.030(3) 0.016(2) 0.009(2) 0.013(2)
C58 0.072(4) 0.052(4) 0.050(4) 0.015(3) 0.016(3) 0.030(3)
C59 0.040(3) 0.053(3) 0.036(3) 0.011(2) 0.006(2) 0.019(3)
C60 0.028(2) 0.025(2) 0.035(3) 0.015(2) 0.010(2) 0.0090(19)
C61 0.027(2) 0.022(2) 0.023(2) 0.0076(18) 0.0030(18) 0.0068(19)
C62 0.035(3) 0.031(3) 0.034(3) 0.015(2) 0.017(2) 0.017(2)
C63 0.047(3) 0.042(3) 0.035(3) 0.023(2) 0.022(2) 0.033(2)
C64 0.056(3) 0.056(3) 0.039(3) 0.024(3) 0.026(3) 0.042(3)
C65 0.083(4) 0.083(5) 0.046(3) 0.037(3) 0.034(3) 0.066(4)
C66 0.093(5) 0.070(4) 0.076(4) 0.054(4) 0.059(4) 0.070(4)
C67 0.076(4) 0.048(3) 0.068(4) 0.035(3) 0.048(3) 0.046(3)
C68 0.054(3) 0.033(3) 0.049(3) 0.024(2) 0.035(3) 0.028(2)
C69 0.057(3) 0.056(3) 0.033(3) 0.014(2) 0.007(2) 0.039(3)
C70 0.086(4) 0.086(5) 0.043(3) 0.019(3) 0.021(3) 0.066(4)
C71 0.072(4) 0.085(5) 0.056(4) 0.002(3) 0.003(3) 0.056(4)
C72 0.052(3) 0.030(3) 0.056(3) 0.014(2) 0.023(3) 0.017(2)
C73 0.069(4) 0.039(3) 0.081(4) 0.018(3) 0.042(3) 0.020(3)
C74 0.046(3) 0.043(3) 0.094(5) 0.012(3) 0.025(3) 0.018(3)
P4B 0.034(3) 0.022(3) 0.038(3) 0.010(2) 0.017(2) 0.017(2)
F7 0.058(2) 0.055(2) 0.086(3) -0.0109(18) -0.0161(18) 0.0337(17)
F8 0.069(2) 0.083(2) 0.0534(19) 0.0031(17) -0.0052(16) 0.055(2)
F9 0.0462(16) 0.0226(13) 0.0295(14) 0.0067(11) -0.0029(12) 0.0095(12)
F10 0.0538(18) 0.0297(15) 0.0498(18) 0.0056(13) -0.0177(14) 0.0025(13)
F11 0.064(2) 0.058(2) 0.0311(16) 0.0172(15) 0.0067(14) -0.0068(16)
F12 0.0548(19) 0.060(2) 0.053(2) 0.0383(17) -0.0043(15) -0.0093(16)
P4C 0.028(6) 0.025(6) 0.051(7) 0.006(5) 0.006(5) 0.002(4)
F13 0.0249(14) 0.067(2) 0.0604(19) 0.0380(16) 0.0129(13) 0.0125(14)
F14 0.0351(15) 0.0557(18) 0.0481(17) 0.0192(14) 0.0050(13) 0.0196(14)
F15 0.063(2) 0.064(2) 0.0308(16) 0.0120(14) 0.0164(14) 0.0315(17)
F16 0.0594(19) 0.0353(16) 0.0407(17) 0.0068(13) 0.0023(14) 0.0184(14)
F17 0.0551(19) 0.0559(19) 0.058(2) 0.0417(16) 0.0062(15) 0.0131(15)
F18 0.0361(14) 0.0316(14) 0.0356(15) 0.0175(12) 0.0098(12) 0.0071(12)
F19A 0.037(6) 0.024(5) 0.057(7) 0.001(5) 0.027(5) 0.007(4)
F20A 0.032(6) 0.031(5) 0.072(7) 0.004(5) 0.004(5) 0.011(4)
F21A 0.061(7) 0.049(6) 0.041(5) 0.008(4) 0.021(5) 0.024(6)
F22A 0.056(7) 0.021(5) 0.057(5) 0.017(4) 0.030(5) 0.016(4)
F23A 0.054(5) 0.048(6) 0.065(7) 0.014(6) 0.008(5) 0.033(4)
F24A 0.039(5) 0.036(6) 0.059(7) -0.007(5) -0.007(5) 0.025(5)
F19B 0.037(5) 0.025(4) 0.057(6) 0.010(3) 0.022(4) 0.009(3)
F20B 0.034(5) 0.022(4) 0.062(6) 0.001(4) 0.022(4) 0.011(3)
F21B 0.041(5) 0.027(4) 0.054(5) 0.003(4) 0.024(4) 0.011(4)
F22B 0.049(5) 0.021(4) 0.059(5) 0.005(4) 0.038(4) 0.009(3)
F23B 0.049(4) 0.054(5) 0.066(6) 0.024(4) -0.001(4) 0.027(4)
F24B 0.053(5) 0.060(6) 0.052(5) 0.025(5) -0.002(4) 0.019(4)
F19C 0.056(8) 0.062(11) 0.072(12) -0.022(8) -0.022(8) 0.037(7)
F20C 0.062(10) 0.031(9) 0.085(12) -0.011(8) -0.034(8) 0.005(7)
F21C 0.069(12) 0.11(2) 0.077(12) 0.057(13) 0.010(9) 0.001(12)
F22C 0.094(16) 0.20(3) 0.087(12) 0.098(16) 0.023(11) 0.030(14)
F23C 0.117(14) 0.082(12) 0.050(11) -0.044(9) -0.057(9) 0.073(12)
F24C 0.098(14) 0.049(11) 0.13(2) -0.021(10) -0.051(11) 0.050(11)
O1A 0.039(4) 0.049(5) 0.067(5) 0.028(4) 0.016(4) 0.020(4)
O1B 0.046(6) 0.055(7) 0.072(7) 0.028(6) 0.019(6) 0.020(6)
C75A 0.036(6) 0.070(8) 0.069(7) 0.035(6) 0.004(6) 0.017(6)
C76A 0.039(4) 0.051(6) 0.072(7) 0.034(5) 0.014(5) 0.018(4)
C77A 0.048(5) 0.056(6) 0.072(7) 0.025(5) 0.018(5) 0.023(4)
C78A 0.059(7) 0.070(8) 0.069(7) 0.034(6) 0.038(6) 0.033(6)
C75B 0.033(10) 0.055(11) 0.071(9) 0.028(10) 0.013(10) 0.024(10)
C76B 0.043(6) 0.054(7) 0.072(7) 0.028(6) 0.018(6) 0.019(6)
C77B 0.050(8) 0.060(9) 0.073(8) 0.026(8) 0.022(7) 0.023(7)
C78B 0.047(12) 0.068(13) 0.072(10) 0.025(11) 0.025(11) 0.031(11)

loop_
_atom_site_label
_atom_site_type_symbol
_atom_site_thermal_displace_type
_atom_site_fract_x
_atom_site_fract_y
_atom_site_fract_z
_atom_site_occupancy
_atom_site_U_iso_or_equiv
_atom_site_calc_flag
_atom_site_refinement_flags
_atom_site_disorder_assembly
_atom_site_disorder_group
Pd1 Pd Uani -0.00270(2) 0.04103(2) 0.80419(2) 1.000 0.0212(1) d . . .
Pd2 Pd Uani 0.45671(2) 0.65404(2) 0.86394(2) 1.000 0.0215(1) d . . .
P1 P Uani -0.29992(10) -0.50388(10) 0.62575(6) 1.000 0.0386(4) d . . .
P2 P Uani 0.31037(8) 0.32512(8) 0.85339(5) 1.000 0.0291(4) d . . .
N1 N Uani -0.0488(3) -0.1633(2) 0.81459(14) 1.000 0.0247(11) d . . .
N2 N Uani 0.0609(3) -0.0443(2) 0.88770(14) 1.000 0.0250(11) d . . .
P3 P Uani 0.76311(8) 0.92863(9) 0.91281(5) 1.000 0.0310(4) d . . .
N3 N Uani 0.0866(2) 0.1231(2) 0.93131(14) 1.000 0.0234(11) d . . .
N4 N Uani 0.0161(3) 0.2061(3) 0.90888(15) 1.000 0.0260(11) d . . .
N5 N Uani -0.0435(2) -0.0656(2) 0.72266(14) 1.000 0.0242(11) d . . .
N6 N Uani -0.0217(3) -0.0435(2) 0.67309(14) 1.000 0.0265(11) d . . .
N7 N Uani -0.0558(3) -0.1345(3) 0.63220(14) 1.000 0.0280(11) d . . .
N8 N Uani -0.0198(2) 0.1538(2) 0.77875(14) 1.000 0.0236(11) d . . .
N9 N Uani -0.0141(2) 0.1662(2) 0.72566(15) 1.000 0.0258(11) d . . .
N10 N Uani -0.0228(3) 0.2514(3) 0.73018(15) 1.000 0.0309(11) d . . .
C1 C Uani 0.0059(3) -0.0610(3) 0.83671(17) 1.000 0.0239(12) d . . .
C2 C Uani -0.0286(3) -0.2107(3) 0.85248(19) 1.000 0.0300(16) d . . .
C3 C Uani 0.0403(3) -0.1359(3) 0.89829(19) 1.000 0.0293(16) d . . .
C4 C Uani 0.1322(3) 0.0573(3) 0.92557(18) 1.000 0.0288(12) d . . .
C5 C Uani 0.0362(3) 0.1296(3) 0.88573(18) 1.000 0.0241(12) d . . .
C6 C Uani 0.0974(3) 0.1958(3) 0.98251(19) 1.000 0.0304(14) d . . .
C7 C Uani 0.0530(3) 0.2472(3) 0.96841(18) 1.000 0.0332(16) d . . .
C8 C Uani -0.1251(3) -0.2160(3) 0.76123(17) 1.000 0.0263(12) d . . .
C9 C Uani -0.0894(3) -0.1691(3) 0.71293(18) 1.000 0.0248(12) d . . .
C10 C Uani -0.0984(3) -0.2139(3) 0.65457(18) 1.000 0.0290(16) d . . .
C11 C Uani -0.0500(3) -0.1379(3) 0.57135(18) 1.000 0.0293(14) d . . .
C12 C Uani 0.0359(4) -0.1332(3) 0.5511(2) 1.000 0.0365(17) d . . .
C13 C Uani 0.0389(4) -0.1341(4) 0.4931(2) 1.000 0.0393(17) d . . .
C14 C Uani -0.0386(4) -0.1384(4) 0.4581(2) 1.000 0.0414(17) d . . .
C15 C Uani -0.1231(4) -0.1437(4) 0.4801(2) 1.000 0.0381(17) d . . .
C16 C Uani -0.1309(3) -0.1446(3) 0.53790(19) 1.000 0.0322(16) d . . .
C17 C Uani 0.1235(4) -0.1238(4) 0.5905(2) 1.000 0.0495(19) d . . .
C18 C Uani 0.1720(6) -0.1854(6) 0.5612(3) 1.000 0.085(3) d . . .
C19 C Uani 0.2026(4) -0.0102(5) 0.6163(3) 1.000 0.077(3) d . . .
C20 C Uani -0.2238(4) -0.1494(4) 0.5623(2) 1.000 0.0415(17) d . . .
C21 C Uani -0.2296(4) -0.0518(4) 0.5688(3) 1.000 0.055(2) d . . .
C22 C Uani -0.3193(4) -0.2423(5) 0.5261(3) 1.000 0.081(3) d . . .
C23 C Uani -0.0476(3) 0.2332(3) 0.87706(18) 1.000 0.0309(16) d . . .
C24 C Uani -0.0310(3) 0.2295(3) 0.81554(19) 1.000 0.0283(12) d . . .
C25 C Uani -0.0319(3) 0.2930(3) 0.78456(19) 1.000 0.0324(16) d . . .
C26 C Uani -0.0112(4) 0.2958(3) 0.68186(19) 1.000 0.0338(16) d . . .
C27 C Uani 0.0858(4) 0.3518(3) 0.6732(2) 1.000 0.0418(16) d . . .
C28 C Uani 0.0963(4) 0.3993(4) 0.6295(2) 1.000 0.0588(19) d . . .
C29 C Uani 0.0136(4) 0.3910(4) 0.5972(2) 1.000 0.062(2) d . . .
C30 C Uani -0.0816(4) 0.3357(4) 0.6075(2) 1.000 0.0485(19) d . . .
C31 C Uani -0.0967(4) 0.2847(3) 0.6502(2) 1.000 0.0396(16) d . . .
C32A C Uani 0.1766(14) 0.3733(12) 0.7117(18) 0.64(3) 0.045(3) d DUP A 6
C32B C Uani 0.181(2) 0.360(2) 0.710(3) 0.36(3) 0.047(4) d DUP A 7
C33A C Uani 0.2532(10) 0.3605(15) 0.6771(6) 0.64(3) 0.065(4) d DUP A 6
C33B C Uani 0.2313(19) 0.307(2) 0.6738(10) 0.36(3) 0.063(5) d DUP A 7
C34A C Uani 0.2240(12) 0.4815(8) 0.7558(7) 0.64(3) 0.058(4) d DUP A 6
C34B C Uani 0.257(2) 0.4751(17) 0.7362(13) 0.36(3) 0.067(5) d DUP A 7
C35 C Uani -0.2019(4) 0.2235(4) 0.6602(2) 1.000 0.050(2) d . . .
C36 C Uani -0.2797(4) 0.1664(4) 0.6038(3) 1.000 0.061(2) d . . .
C37 C Uani -0.2340(6) 0.2919(6) 0.7031(3) 1.000 0.090(3) d . . .
F1 F Uani -0.3309(3) -0.5586(2) 0.67544(14) 1.000 0.0615(12) d . . .
F2 F Uani -0.2666(3) -0.4458(2) 0.57762(12) 1.000 0.0637(13) d . . .
F3 F Uani -0.3127(3) -0.6064(2) 0.58145(14) 1.000 0.0687(13) d . . .
F4 F Uani -0.2859(2) -0.3992(2) 0.67121(12) 1.000 0.0470(10) d . . .
P4A P Uani 0.9399(8) 0.5196(8) 0.9001(5) 0.346(15) 0.035(2) d DUP B 3
F5 F Uani -0.1843(2) -0.4668(3) 0.64820(15) 1.000 0.0718(14) d . . .
F6 F Uani -0.4135(2) -0.5356(2) 0.60545(16) 1.000 0.0703(13) d . . .
N11 N Uani 0.5981(3) 0.5738(3) 0.82923(15) 1.000 0.0278(12) d . . .
N12 N Uani 0.6069(2) 0.6148(3) 0.92231(15) 1.000 0.0278(11) d . . .
N13 N Uani 0.4898(2) 0.6327(3) 0.98260(15) 1.000 0.0267(11) d . . .
N14 N Uani 0.3424(3) 0.6140(2) 0.96019(14) 1.000 0.0257(11) d . . .
N15 N Uani 0.4879(2) 0.6646(3) 0.78173(15) 1.000 0.0258(11) d . . .
N16 N Uani 0.4689(3) 0.7213(3) 0.75512(15) 1.000 0.0273(12) d . . .
N17 N Uani 0.5056(3) 0.7129(3) 0.70527(14) 1.000 0.0273(11) d . . .
N18 N Uani 0.3530(2) 0.7048(2) 0.86560(14) 1.000 0.0235(11) d . . .
N19 N Uani 0.3598(3) 0.7766(2) 0.84228(15) 1.000 0.0254(11) d . . .
N20 N Uani 0.2859(3) 0.7964(3) 0.85757(15) 1.000 0.0293(12) d . . .
C38 C Uani 0.5582(3) 0.6099(3) 0.87175(18) 1.000 0.0245(12) d . . .
C39 C Uani 0.6728(3) 0.5576(4) 0.8523(2) 1.000 0.0353(17) d . . .
C40 C Uani 0.6789(3) 0.5833(3) 0.9105(2) 1.000 0.0345(16) d . . .
C41 C Uani 0.5945(3) 0.6582(3) 0.98077(18) 1.000 0.0301(12) d . . .
C42 C Uani 0.4291(3) 0.6339(3) 0.94033(18) 1.000 0.0245(12) d . . .
C43 C Uani 0.4425(3) 0.6129(3) 1.02977(19) 1.000 0.0310(14) d . . .
C44 C Uani 0.3499(3) 0.6004(3) 1.01527(18) 1.000 0.0311(14) d . . .
C45 C Uani 0.5598(3) 0.5435(3) 0.76578(19) 1.000 0.0323(17) d . . .
C46 C Uani 0.5369(3) 0.6204(3) 0.74951(18) 1.000 0.0275(12) d . . .
C47 C Uani 0.5490(3) 0.6520(3) 0.70034(18) 1.000 0.0283(14) d . . .
C48 C Uani 0.4989(3) 0.7717(3) 0.66718(19) 1.000 0.0307(16) d . . .
C49 C Uani 0.4337(3) 0.7191(4) 0.6133(2) 1.000 0.0359(16) d . . .
C50 C Uani 0.4273(4) 0.7796(4) 0.5795(2) 1.000 0.0458(19) d . . .
C51 C Uani 0.4799(4) 0.8838(4) 0.5998(2) 1.000 0.049(2) d . . .
C52 C Uani 0.5436(4) 0.9333(4) 0.6541(2) 1.000 0.0448(17) d . . .
C53 C Uani 0.5566(3) 0.8784(4) 0.6891(2) 1.000 0.0321(17) d . . .
C54 C Uani 0.3734(4) 0.6034(4) 0.5905(2) 1.000 0.0468(17) d . . .
C55 C Uani 0.2683(4) 0.5653(5) 0.5564(2) 1.000 0.0583(19) d . . .
C56 C Uani 0.4301(5) 0.5595(4) 0.5516(2) 1.000 0.061(2) d . . .
C57 C Uani 0.6342(3) 0.9312(3) 0.7448(2) 1.000 0.0334(17) d . . .
C58 C Uani 0.6568(5) 1.0418(4) 0.7747(2) 1.000 0.058(2) d . . .
C59 C Uani 0.7323(4) 0.9310(4) 0.7316(2) 1.000 0.0449(17) d . . .
C60 C Uani 0.2508(3) 0.5992(3) 0.92612(19) 1.000 0.0295(14) d . . .
C61 C Uani 0.2755(3) 0.6799(3) 0.89570(18) 1.000 0.0259(12) d . . .
C62 C Uani 0.2318(3) 0.7389(3) 0.89065(19) 1.000 0.0314(17) d . . .
C63 C Uani 0.2723(4) 0.8710(4) 0.8358(2) 1.000 0.0338(17) d . . .
C64 C Uani 0.2041(4) 0.8327(4) 0.7840(2) 1.000 0.0416(17) d . . .
C65 C Uani 0.1903(5) 0.9052(5) 0.7641(2) 1.000 0.056(2) d . . .
C66 C Uani 0.2458(5) 1.0085(5) 0.7943(3) 1.000 0.059(3) d . . .
C67 C Uani 0.3165(5) 1.0423(4) 0.8442(3) 1.000 0.053(2) d . . .
C68 C Uani 0.3321(4) 0.9750(4) 0.8672(2) 1.000 0.0391(17) d . . .
C69 C Uani 0.1565(4) 0.7202(4) 0.7470(2) 1.000 0.0438(17) d . . .
C70 C Uani 0.2243(5) 0.7087(5) 0.7039(2) 1.000 0.061(2) d . . .
C71 C Uani 0.0493(4) 0.6763(5) 0.7148(3) 1.000 0.068(3) d . . .
C72 C Uani 0.4137(4) 1.0109(4) 0.9193(2) 1.000 0.0464(17) d . . .
C73 C Uani 0.4294(5) 1.1077(4) 0.9655(3) 1.000 0.064(2) d . . .
C74 C Uani 0.5136(4) 1.0293(4) 0.8994(3) 1.000 0.064(2) d . . .
P4B P Uani 0.9384(5) 0.5229(6) 0.8921(3) 0.397(10) 0.0293(17) d DUP . 4
F7 F Uani 0.3906(2) 0.2840(2) 0.84978(15) 1.000 0.0713(14) d . . .
F8 F Uani 0.2330(2) 0.3669(3) 0.85709(14) 1.000 0.0651(11) d . . .
F9 F Uani 0.38635(19) 0.42063(18) 0.90871(10) 1.000 0.0362(8) d . . .
F10 F Uani 0.2361(2) 0.2304(2) 0.79907(12) 1.000 0.0538(10) d . . .
F11 F Uani 0.3626(2) 0.3883(2) 0.81049(12) 1.000 0.0649(11) d . . .
F12 F Uani 0.2627(2) 0.2601(2) 0.89632(13) 1.000 0.0670(11) d . . .
P4C P Uani 0.9473(10) 0.5270(9) 0.9038(6) 0.256(15) 0.040(4) d DUP . 5
F13 F Uani 0.87755(18) 0.9558(2) 0.93142(13) 1.000 0.0506(10) d . . .
F14 F Uani 0.64971(19) 0.9004(2) 0.89540(12) 1.000 0.0466(10) d . . .
F15 F Uani 0.7526(2) 0.8467(2) 0.85350(12) 1.000 0.0523(11) d . . .
F16 F Uani 0.7753(2) 1.0106(2) 0.97332(12) 1.000 0.0481(10) d . . .
F17 F Uani 0.7990(2) 1.0153(2) 0.88090(13) 1.000 0.0570(11) d . . .
F18 F Uani 0.72970(18) 0.84227(18) 0.94570(11) 1.000 0.0365(8) d . . .
F19A F Uani 1.0275(11) 0.6345(9) 0.9328(8) 0.346(15) 0.044(3) d DUP B 3
F20A F Uani 0.8546(12) 0.4067(9) 0.8679(8) 0.346(15) 0.049(3) d DUP B 3
F21A F Uani 0.9794(12) 0.5275(14) 0.8398(5) 0.346(15) 0.052(3) d DUP B 3
F22A F Uani 0.9007(11) 0.5131(9) 0.9599(6) 0.346(15) 0.044(3) d DUP B 3
F23A F Uani 0.8692(10) 0.5659(12) 0.8857(9) 0.346(15) 0.053(3) d DUP B 3
F24A F Uani 1.0153(11) 0.4797(13) 0.9149(8) 0.346(15) 0.047(3) d DUP B 3
F19B F Uani 1.0043(7) 0.6453(6) 0.9176(5) 0.397(10) 0.042(3) d DUP . 4
F20B F Uani 0.8744(9) 0.4027(6) 0.8650(6) 0.397(10) 0.042(3) d DUP . 4
F21B F Uani 1.0134(9) 0.5245(9) 0.8469(5) 0.397(10) 0.044(3) d DUP . 4
F22B F Uani 0.8648(7) 0.5242(6) 0.9368(5) 0.397(10) 0.047(3) d DUP . 4
F23B F Uani 0.8712(6) 0.5390(7) 0.8465(5) 0.397(10) 0.055(3) d DUP . 4
F24B F Uani 1.0090(7) 0.5106(9) 0.9368(5) 0.397(10) 0.057(3) d DUP . 4
F19C F Uani 1.0396(12) 0.6222(15) 0.9522(9) 0.256(15) 0.070(6) d DUP . 5
F20C F Uani 0.8578(14) 0.4340(14) 0.8560(9) 0.256(15) 0.074(6) d DUP . 5
F21C F Uani 1.0011(17) 0.569(2) 0.8529(9) 0.256(15) 0.097(9) d DUP . 5
F22C F Uani 0.8946(18) 0.488(2) 0.9548(9) 0.256(15) 0.132(12) d DUP . 5
F23C F Uani 0.8929(14) 0.5954(13) 0.9076(9) 0.256(15) 0.089(7) d DUP . 5
F24C F Uani 1.0074(17) 0.4651(16) 0.9016(12) 0.256(15) 0.099(9) d DUP . 5
O1A O Uani 0.4718(6) 0.1457(8) 0.6494(5) 0.507(13) 0.050(3) d DUP . 1
O1B O Uani 0.488(4) 0.185(4) 0.673(2) 0.092(12) 0.057(4) d DUP . 2
C75A C Uani 0.4549(9) 0.1098(12) 0.5471(7) 0.507(13) 0.059(4) d DUP . 1
C76A C Uani 0.4582(9) 0.1831(10) 0.6035(7) 0.507(13) 0.052(3) d DUP . 1
C77A C Uani 0.4695(9) 0.2072(11) 0.7051(7) 0.507(13) 0.058(3) d DUP . 1
C78A C Uani 0.4903(11) 0.1683(12) 0.7517(6) 0.507(13) 0.062(4) d DUP . 1
C75B C Uani 0.461(6) 0.155(7) 0.571(2) 0.092(12) 0.050(6) d DUP . 2
C76B C Uani 0.447(5) 0.209(5) 0.629(2) 0.092(12) 0.056(4) d DUP . 2
C77B C Uani 0.495(5) 0.249(5) 0.731(2) 0.092(12) 0.061(5) d DUP . 2
C78B C Uani 0.542(6) 0.228(6) 0.776(2) 0.092(12) 0.060(7) d DUP . 2
H4AB H Uiso 0.19370 0.08554 0.90853 1.000 0.0340 c RU . .
H2 H Uiso -0.05798 -0.28233 0.84687 1.000 0.0360 c RU . .
H8AB H Uiso -0.14199 -0.28907 0.74802 1.000 0.0310 c RU . .
H3 H Uiso 0.06933 -0.14405 0.93151 1.000 0.0350 c RU . .
H4A H Uiso 0.15151 0.05353 0.96477 1.000 0.0340 c RU . .
H6 H Uiso 0.13027 0.20700 1.02051 1.000 0.0370 c RU . .
H7 H Uiso 0.04786 0.30185 0.99449 1.000 0.0390 c RU . .
H8A H Uiso -0.18686 -0.21259 0.76981 1.000 0.0310 c RU . .
H10 H Uiso -0.12800 -0.28503 0.63417 1.000 0.0350 c RU . .
H13 H Uiso 0.09588 -0.13172 0.47714 1.000 0.0470 c RU . .
H14 H Uiso -0.03409 -0.13775 0.41866 1.000 0.0500 c RU . .
H15 H Uiso -0.17629 -0.14665 0.45558 1.000 0.0460 c RU . .
H17 H Uiso 0.09705 -0.14929 0.62412 1.000 0.0590 c RU . .
H18A H Uiso 0.19854 -0.16242 0.52780 1.000 0.1290 c RU . .
H18B H Uiso 0.12184 -0.25817 0.54710 1.000 0.1290 c RU . .
H18C H Uiso 0.22710 -0.17561 0.58948 1.000 0.1290 c RU . .
H19A H Uiso 0.22669 0.01844 0.58418 1.000 0.1150 c RU . .
H19B H Uiso 0.25922 -0.00415 0.64153 1.000 0.1150 c RU . .
H19C H Uiso 0.17225 0.02750 0.63950 1.000 0.1150 c RU . .
H20 H Uiso -0.21692 -0.15651 0.60257 1.000 0.0490 c RU . .
H21A H Uiso -0.23512 -0.04158 0.53011 1.000 0.0820 c RU . .
H21B H Uiso -0.16876 0.00628 0.59481 1.000 0.0820 c RU . .
H21C H Uiso -0.28878 -0.05689 0.58570 1.000 0.0820 c RU . .
H22A H Uiso -0.32849 -0.23810 0.48612 1.000 0.1230 c RU . .
H22B H Uiso -0.37672 -0.24472 0.54413 1.000 0.1230 c RU . .
H22C H Uiso -0.31451 -0.30448 0.52458 1.000 0.1230 c RU . .
H23A H Uiso -0.03416 0.30324 0.89864 1.000 0.0380 c RU . .
H23B H Uiso -0.11897 0.18555 0.87603 1.000 0.0380 c RU . .
H25 H Uiso -0.03771 0.35347 0.79845 1.000 0.0390 c RU . .
H28 H Uiso 0.16138 0.43815 0.62178 1.000 0.0700 c RU . .
H29 H Uiso 0.02250 0.42390 0.56743 1.000 0.0740 c RU . .
H30 H Uiso -0.13763 0.33209 0.58537 1.000 0.0580 c RU . .
H32A H Uiso 0.15577 0.32296 0.73467 0.64(3) 0.0540 c RUP A 6
H32B H Uiso 0.15997 0.33054 0.74324 0.36(3) 0.0570 c RUP A 7
H33A H Uiso 0.22110 0.29258 0.64784 0.64(3) 0.0980 c RUP A 6
H33B H Uiso 0.30855 0.36742 0.70385 0.64(3) 0.0980 c RUP A 6
H33C H Uiso 0.27947 0.41333 0.65703 0.64(3) 0.0980 c RUP A 6
H33D H Uiso 0.18972 0.23223 0.66514 0.36(3) 0.0950 c RUP A 7
H33E H Uiso 0.29777 0.32832 0.69573 0.36(3) 0.0950 c RUP A 7
H33F H Uiso 0.23870 0.32410 0.63690 0.36(3) 0.0950 c RUP A 7
H34A H Uiso 0.25273 0.53263 0.73481 0.64(3) 0.0870 c RUP A 6
H34B H Uiso 0.27714 0.49022 0.78510 0.64(3) 0.0870 c RUP A 6
H34C H Uiso 0.17218 0.49070 0.77554 0.64(3) 0.0870 c RUP A 6
H34D H Uiso 0.30869 0.48454 0.76662 0.36(3) 0.1010 c RUP A 7
H34E H Uiso 0.22139 0.51214 0.75354 0.36(3) 0.1010 c RUP A 7
H34F H Uiso 0.28812 0.50188 0.70492 0.36(3) 0.1010 c RUP A 7
H35 H Uiso -0.20197 0.17148 0.67850 1.000 0.0600 c RU . .
H36A H Uiso -0.28639 0.21583 0.58695 1.000 0.0920 c RU . .
H36B H Uiso -0.34473 0.12173 0.61235 1.000 0.0920 c RU . .
H36C H Uiso -0.25833 0.12491 0.57560 1.000 0.0920 c RU . .
H37A H Uiso -0.23248 0.34530 0.68687 1.000 0.1350 c RU . .
H37B H Uiso -0.18764 0.32398 0.74096 1.000 0.1350 c RU . .
H37C H Uiso -0.30241 0.25011 0.70884 1.000 0.1350 c RU . .
H39 H Uiso 0.71222 0.53277 0.83089 1.000 0.0420 c RU . .
H40 H Uiso 0.72367 0.58073 0.93852 1.000 0.0420 c RU . .
H41A H Uiso 0.63679 0.73362 0.99298 1.000 0.0360 c RU . .
H41B H Uiso 0.61756 0.63175 1.00897 1.000 0.0360 c RU . .
H43 H Uiso 0.46989 0.60892 1.06511 1.000 0.0370 c RU . .
H44 H Uiso 0.29884 0.58506 1.03849 1.000 0.0370 c RU . .
H45A H Uiso 0.49791 0.47631 0.75435 1.000 0.0390 c RU . .
H45B H Uiso 0.61050 0.53555 0.74352 1.000 0.0390 c RU . .
H47 H Uiso 0.58098 0.63489 0.66942 1.000 0.0340 c RU . .
H50 H Uiso 0.38547 0.74734 0.54172 1.000 0.0550 c RU . .
H51 H Uiso 0.47285 0.92307 0.57648 1.000 0.0590 c RU . .
H52 H Uiso 0.57897 1.00607 0.66755 1.000 0.0540 c RU . .
H54 H Uiso 0.36522 0.57658 0.62516 1.000 0.0560 c RU . .
H55A H Uiso 0.27424 0.58711 0.52085 1.000 0.0880 c RU . .
H55B H Uiso 0.23234 0.59406 0.58117 1.000 0.0880 c RU . .
H55C H Uiso 0.23095 0.49032 0.54538 1.000 0.0880 c RU . .
H56A H Uiso 0.39314 0.48447 0.54022 1.000 0.0920 c RU . .
H56B H Uiso 0.49743 0.58406 0.57342 1.000 0.0920 c RU . .
H56C H Uiso 0.43596 0.58185 0.51622 1.000 0.0920 c RU . .
H57 H Uiso 0.60861 0.89103 0.77313 1.000 0.0400 c RU . .
H58A H Uiso 0.69189 1.08515 0.75044 1.000 0.0870 c RU . .
H58B H Uiso 0.69932 1.06757 0.81349 1.000 0.0870 c RU . .
H58C H Uiso 0.59354 1.04331 0.77933 1.000 0.0870 c RU . .
H59A H Uiso 0.71819 0.86063 0.71236 1.000 0.0670 c RU . .
H59B H Uiso 0.78053 0.95922 0.76842 1.000 0.0670 c RU . .
H59C H Uiso 0.76066 0.97310 0.70555 1.000 0.0670 c RU . .
H60A H Uiso 0.20352 0.60251 0.95273 1.000 0.0350 c RU . .
H60B H Uiso 0.21741 0.53060 0.89654 1.000 0.0350 c RU . .
H62 H Uiso 0.17595 0.73945 0.90680 1.000 0.0370 c RU . .
H65 H Uiso 0.14248 0.88315 0.72959 1.000 0.0670 c RU . .
H66 H Uiso 0.23527 1.05671 0.78059 1.000 0.0710 c RU . .
H67 H Uiso 0.35551 1.11381 0.86328 1.000 0.0630 c RU . .
H69 H Uiso 0.15464 0.67939 0.77421 1.000 0.0520 c RU . .
H70A H Uiso 0.19804 0.63598 0.68257 1.000 0.0930 c RU . .
H70B H Uiso 0.29256 0.73633 0.72550 1.000 0.0930 c RU . .
H70C H Uiso 0.22603 0.74631 0.67584 1.000 0.0930 c RU . .
H71A H Uiso 0.04947 0.71158 0.68568 1.000 0.1010 c RU . .
H71B H Uiso 0.00738 0.68600 0.74309 1.000 0.1010 c RU . .
H71C H Uiso 0.02213 0.60291 0.69483 1.000 0.1010 c RU . .
H72 H Uiso 0.39344 0.95515 0.93836 1.000 0.0550 c RU . .
H73A H Uiso 0.45540 1.16523 0.94898 1.000 0.0970 c RU . .
H73B H Uiso 0.47770 1.12294 0.99992 1.000 0.0970 c RU . .
H73C H Uiso 0.36508 1.09715 0.97721 1.000 0.0970 c RU . .
H74A H Uiso 0.50449 0.96634 0.87088 1.000 0.0960 c RU . .
H74B H Uiso 0.56455 1.04877 0.93353 1.000 0.0960 c RU . .
H74C H Uiso 0.53575 1.08443 0.88104 1.000 0.0960 c RU . .
H75A H Uiso 0.44440 0.13278 0.51381 0.507(13) 0.0890 c RUP . 1
H75B H Uiso 0.39953 0.04107 0.54244 0.507(13) 0.0890 c RUP . 1
H75C H Uiso 0.51868 0.10778 0.54856 0.507(13) 0.0890 c RUP . 1
H76A H Uiso 0.51454 0.25264 0.60914 0.507(13) 0.0620 c RUP . 1
H76B H Uiso 0.39460 0.18667 0.60243 0.507(13) 0.0620 c RUP . 1
H77A H Uiso 0.40262 0.20354 0.70469 0.507(13) 0.0700 c RUP . 1
H77B H Uiso 0.52078 0.27962 0.71242 0.507(13) 0.0700 c RUP . 1
H78A H Uiso 0.43889 0.09678 0.74436 0.507(13) 0.0930 c RUP . 1
H78B H Uiso 0.48917 0.20974 0.78982 0.507(13) 0.0930 c RUP . 1
H78C H Uiso 0.55672 0.17235 0.75191 0.507(13) 0.0930 c RUP . 1
H75D H Uiso 0.42367 0.08074 0.56439 0.092(12) 0.0750 c RUP . 2
H75E H Uiso 0.53300 0.17622 0.57275 0.092(12) 0.0750 c RUP . 2
H75F H Uiso 0.43681 0.17300 0.53960 0.092(12) 0.0750 c RUP . 2
H76C H Uiso 0.48078 0.28394 0.63572 0.092(12) 0.0670 c RUP . 2
H76D H Uiso 0.37405 0.18509 0.62936 0.092(12) 0.0670 c RUP . 2
H77C H Uiso 0.42616 0.23619 0.73696 0.092(12) 0.0720 c RUP . 2
H77D H Uiso 0.53442 0.32229 0.73269 0.092(12) 0.0720 c RUP . 2
H78D H Uiso 0.49049 0.17078 0.78767 0.092(12) 0.0890 c RUP . 2
H78E H Uiso 0.57482 0.28872 0.81085 0.092(12) 0.0890 c RUP . 2
H78F H Uiso 0.59206 0.20898 0.76149 0.092(12) 0.0890 c RUP . 2

loop_
_atom_type_symbol
_atom_type_description
_atom_type_scat_dispersion_real
_atom_type_scat_dispersion_imag
_atom_type_scat_source
C C 0.0033 0.0016 ' International Tables Vol C Tables 4.2.6.8 and 6.1.1.4'
H H 0.0000 0.0000 ' International Tables Vol C Tables 4.2.6.8 and 6.1.1.4'
F F 0.0171 0.0103 ' International Tables Vol C Tables 4.2.6.8 and 6.1.1.4'
N N 0.0061 0.0033 ' International Tables Vol C Tables 4.2.6.8 and 6.1.1.4'
P P 0.1023 0.0942 ' International Tables Vol C Tables 4.2.6.8 and 6.1.1.4'
Pd Pd -0.9988 1.0072 ' International Tables Vol C Tables 4.2.6.8 and 6.1.1.4'

loop_
_geom_angle_atom_site_label_1
_geom_angle_atom_site_label_2
_geom_angle_atom_site_label_3
_geom_angle
_geom_angle_publ_flag
N5 Pd1 N8 98.75(12) yes
N5 Pd1 C1 86.81(14) yes
N5 Pd1 C5 172.99(15) yes
N8 Pd1 C1 172.77(16) yes
N8 Pd1 C5 88.20(16) yes
C1 Pd1 C5 86.19(17) yes
N18 Pd2 C38 173.74(15) yes
N18 Pd2 C42 87.01(17) yes
C38 Pd2 C42 87.31(19) yes
N15 Pd2 C38 88.74(16) yes
N15 Pd2 C42 175.12(18) yes
N15 Pd2 N18 97.07(14) yes
F3 P1 F5 91.3(2) yes
F3 P1 F6 91.4(2) yes
F1 P1 F2 178.17(19) yes
F1 P1 F3 90.52(18) yes
F1 P1 F4 89.36(17) yes
F1 P1 F5 90.5(2) yes
F4 P1 F5 88.23(19) yes
F4 P1 F6 89.10(19) yes
F5 P1 F6 177.3(2) yes
F2 P1 F3 91.02(17) yes
F2 P1 F4 89.09(17) yes
F2 P1 F5 88.5(2) yes
F2 P1 F6 91.3(2) yes
F3 P1 F4 179.5(2) yes
F1 P1 F6 89.7(2) yes
F10 P2 F12 89.77(16) yes
F11 P2 F12 176.89(19) yes
F7 P2 F8 179.2(2) yes
F7 P2 F9 88.88(17) yes
F7 P2 F10 90.57(18) yes
F7 P2 F11 88.70(18) yes
F7 P2 F12 88.19(18) yes
F8 P2 F9 90.54(18) yes
F9 P2 F11 89.75(15) yes
F8 P2 F12 92.3(2) yes
F9 P2 F10 179.39(18) yes
F8 P2 F11 90.78(19) yes
F9 P2 F12 89.97(15) yes
F10 P2 F11 90.49(16) yes
F8 P2 F10 90.02(19) yes
C2 N1 C8 125.1(3) yes
C1 N1 C2 110.4(4) yes
C1 N1 C8 124.2(4) yes
C3 N2 C4 125.8(4) yes
C1 N2 C3 111.0(3) yes
C1 N2 C4 123.2(3) yes
C4 N3 C6 125.2(3) yes
F14 P3 F15 90.02(17) yes
C4 N3 C5 124.2(3) yes
F13 P3 F14 178.77(17) yes
F13 P3 F15 90.22(17) yes
F13 P3 F16 88.76(17) yes
F13 P3 F17 90.04(17) yes
F13 P3 F18 88.60(16) yes
F16 P3 F17 90.37(16) yes
F16 P3 F18 89.34(15) yes
F17 P3 F18 178.61(18) yes
F14 P3 F16 90.99(17) yes
F14 P3 F17 91.17(17) yes
F14 P3 F18 90.19(16) yes
F15 P3 F16 178.75(19) yes
C5 N3 C6 110.2(3) yes
F15 P3 F18 89.92(15) yes
F15 P3 F17 90.35(16) yes
C5 N4 C23 124.6(4) yes
C7 N4 C23 124.2(4) yes
C5 N4 C7 110.8(4) yes
N6 N5 C9 110.3(3) yes
Pd1 N5 N6 124.9(2) yes
Pd1 N5 C9 124.5(3) yes
N5 N6 N7 105.0(3) yes
N6 N7 C10 112.5(3) yes
C10 N7 C11 128.2(4) yes
N6 N7 C11 119.1(4) yes
N9 N8 C24 110.5(3) yes
Pd1 N8 C24 124.4(3) yes
Pd1 N8 N9 125.0(2) yes
N8 N9 N10 104.7(3) yes
N9 N10 C25 112.2(4) yes
N9 N10 C26 121.4(4) yes
C25 N10 C26 126.0(4) yes
N1 C1 N2 105.3(4) yes
Pd1 C1 N1 126.7(3) yes
Pd1 C1 N2 127.8(3) yes
N1 C2 C3 106.8(4) yes
N2 C3 C2 106.5(4) yes
N2 C4 N3 109.2(4) yes
N3 C5 N4 105.2(3) yes
Pd1 C5 N4 128.3(3) yes
Pd1 C5 N3 126.5(3) yes
N3 C6 C7 106.9(4) yes
N4 C7 C6 106.9(4) yes
N1 C8 C9 111.5(4) yes
N5 C9 C8 121.7(4) yes
C8 C9 C10 130.6(4) no
N5 C9 C10 107.6(4) yes
N7 C10 C9 104.5(4) yes
N7 C11 C12 118.3(4) yes
N7 C11 C16 116.9(4) yes
C12 C11 C16 124.9(4) no
C11 C12 C17 122.4(4) no
C13 C12 C17 121.5(5) no
C11 C12 C13 116.1(5) no
C12 C13 C14 121.6(6) no
C13 C14 C15 120.3(5) no
C14 C15 C16 120.6(5) no
C11 C16 C15 116.6(5) no
C15 C16 C20 120.5(5) no
C11 C16 C20 122.9(4) no
C18 C17 C19 110.2(6) no
C12 C17 C19 109.5(5) no
C12 C17 C18 114.7(5) no
C16 C20 C21 111.8(5) no
C21 C20 C22 111.5(5) no
C16 C20 C22 111.8(4) no
N4 C23 C24 113.2(4) yes
N8 C24 C25 107.7(4) yes
N8 C24 C23 123.8(4) yes
C23 C24 C25 128.4(4) no
N10 C25 C24 104.9(4) yes
N10 C26 C27 117.2(5) yes
C27 C26 C31 124.5(4) no
N10 C26 C31 118.2(5) yes
C26 C27 C32A 123.8(12) no
C28 C27 C32A 119.1(11) no
C26 C27 C28 116.6(5) no
C26 C27 C32B 122.3(17) no
C28 C27 C32B 121.0(17) no
C27 C28 C29 120.9(6) no
C28 C29 C30 120.9(5) no
C29 C30 C31 120.6(6) no
C30 C31 C35 119.6(5) no
C26 C31 C35 123.9(4) no
C26 C31 C30 116.5(5) no
C27 C32A C33A 112(3) no
C33A C32A C34A 110.4(17) no
C27 C32A C34A 110.7(15) no
C33B C32B C34B 109(3) no
C27 C32B C34B 107(2) no
C27 C32B C33B 114(4) no
C36 C35 C37 109.0(6) no
C31 C35 C36 113.2(4) no
C31 C35 C37 111.3(5) no
N1 C2 H2 127.00 no
C3 C2 H2 127.00 no
N2 C3 H3 127.00 no
C2 C3 H3 127.00 no
N2 C4 H4AB 110.00 no
N3 C4 H4A 110.00 no
N2 C4 H4A 110.00 no
N3 C4 H4AB 110.00 no
H4AB C4 H4A 108.00 no
F19A P4A F21A 89.9(11) yes
F19A P4A F20A 179.6(14) yes
F20A P4A F22A 90.5(10) yes
F20A P4A F23A 91.7(11) yes
F19A P4A F24A 88.4(11) yes
F20A P4A F21A 89.9(11) yes
F23A P4A F24A 176.8(13) yes
F19A P4A F23A 88.6(11) yes
F22A P4A F23A 89.5(11) yes
F19A P4A F22A 89.7(10) yes
F20A P4A F24A 91.2(11) yes
F21A P4A F22A 179.3(11) yes
F22A P4A F24A 91.6(11) yes
F21A P4A F24A 89.0(12) yes
F21A P4A F23A 89.9(12) yes
C7 C6 H6 127.00 no
N3 C6 H6 126.00 no
N4 C7 H7 127.00 no
C6 C7 H7 127.00 no
N1 C8 H8AB 109.00 no
N1 C8 H8A 109.00 no
H8AB C8 H8A 108.00 no
C9 C8 H8AB 109.00 no
C9 C8 H8A 109.00 no
C9 C10 H10 128.00 no
N7 C10 H10 128.00 no
C39 N11 C45 123.9(4) yes
C38 N11 C45 124.6(4) yes
C38 N11 C39 111.2(4) yes
C38 N12 C40 110.2(4) yes
C38 N12 C41 124.7(4) yes
C40 N12 C41 124.7(4) yes
C12 C13 H13 119.00 no
C42 N13 C43 111.0(4) yes
C14 C13 H13 119.00 no
C41 N13 C42 123.8(4) yes
C41 N13 C43 125.0(4) yes
C42 N14 C44 109.8(4) yes
C13 C14 H14 120.00 no
C15 C14 H14 120.00 no
C42 N14 C60 124.8(3) yes
C44 N14 C60 125.2(4) yes
C16 C15 H15 120.00 no
N16 N15 C46 110.5(4) yes
C14 C15 H15 120.00 no
Pd2 N15 N16 124.0(3) yes
Pd2 N15 C46 125.4(3) yes
N15 N16 N17 105.9(4) yes
C19 C17 H17 107.00 no
C47 N17 C48 130.0(4) yes
C18 C17 H17 107.00 no
N16 N17 C48 118.4(4) yes
N16 N17 C47 111.5(4) yes
C12 C17 H17 107.00 no
Pd2 N18 N19 123.2(3) yes
C17 C18 H18A 109.00 no
Pd2 N18 C61 126.2(3) yes
N19 N18 C61 110.2(4) yes
H18A C18 H18B 109.00 no
H18A C18 H18C 109.00 no
H18B C18 H18C 110.00 no
C17 C18 H18B 109.00 no
C17 C18 H18C 110.00 no
C17 C19 H19B 110.00 no
H19B C19 H19C 110.00 no
C17 C19 H19A 109.00 no
N18 N19 N20 105.6(3) yes
H19A C19 H19C 109.00 no
C17 C19 H19C 109.00 no
H19A C19 H19B 109.00 no
C22 C20 H20 107.00 no
N19 N20 C63 118.0(4) yes
C21 C20 H20 107.00 no
N19 N20 C62 112.3(4) yes
C16 C20 H20 107.00 no
C62 N20 C63 129.7(5) yes
C20 C21 H21C 109.00 no
C20 C21 H21B 109.00 no
C20 C21 H21A 109.00 no
H21B C21 H21C 109.00 no
H21A C21 H21B 110.00 no
H21A C21 H21C 109.00 no
C20 C22 H22C 109.00 no
C20 C22 H22A 109.00 no
C20 C22 H22B 109.00 no
H22B C22 H22C 109.00 no
H22A C22 H22B 110.00 no
H22A C22 H22C 109.00 no
N4 C23 H23B 109.00 no
H23A C23 H23B 108.00 no
C24 C23 H23A 109.00 no
C24 C23 H23B 109.00 no
N4 C23 H23A 109.00 no
C24 C25 H25 128.00 no
N10 C25 H25 128.00 no
C29 C28 H28 119.00 no
C27 C28 H28 120.00 no
C28 C29 H29 119.00 no
C30 C29 H29 120.00 no
C29 C30 H30 120.00 no
C31 C30 H30 120.00 no
C34A C32A H32A 108.00 no
C33A C32A H32A 108.00 no
C27 C32A H32A 108.00 no
C34B C32B H32B 108.00 no
C33B C32B H32B 109.00 no
C27 C32B H32B 109.00 no
H33A C33A H33B 110.00 no
C32A C33A H33C 109.00 no
C32A C33A H33A 109.00 no
H33A C33A H33C 109.00 no
C32A C33A H33B 110.00 no
H33B C33A H33C 109.00 no
H33D C33B H33F 109.00 no
H33D C33B H33E 109.00 no
H33E C33B H33F 110.00 no
C32B C33B H33D 109.00 no
C32B C33B H33E 110.00 no
C32B C33B H33F 110.00 no
C32A C34A H34C 109.00 no
C32A C34A H34B 110.00 no
H34B C34A H34C 109.00 no
C32A C34A H34A 109.00 no
H34A C34A H34B 110.00 no
H34A C34A H34C 109.00 no
H34D C34B H34E 109.00 no
C32B C34B H34F 109.00 no
C32B C34B H34D 110.00 no
H34D C34B H34F 110.00 no
H34E C34B H34F 109.00 no
C32B C34B H34E 109.00 no
C31 C35 H35 108.00 no
C36 C35 H35 108.00 no
C37 C35 H35 108.00 no
H36A C36 H36B 109.00 no
H36B C36 H36C 110.00 no
C35 C36 H36B 110.00 no
C35 C36 H36C 110.00 no
C35 C36 H36A 109.00 no
H36A C36 H36C 109.00 no
C35 C37 H37B 110.00 no
H37B C37 H37C 109.00 no
C35 C37 H37A 110.00 no
C35 C37 H37C 110.00 no
H37A C37 H37B 109.00 no
H37A C37 H37C 109.00 no
Pd2 C38 N12 126.8(3) yes
N11 C38 N12 105.1(4) yes
Pd2 C38 N11 128.0(3) yes
N11 C39 C40 106.9(4) yes
N12 C40 C39 106.7(4) yes
N12 C41 N13 111.5(3) yes
Pd2 C42 N13 127.8(4) yes
N13 C42 N14 105.7(4) yes
Pd2 C42 N14 126.4(3) yes
N13 C43 C44 105.9(4) yes
N14 C44 C43 107.6(4) yes
N11 C45 C46 112.3(4) yes
N15 C46 C45 122.7(4) yes
N15 C46 C47 107.1(4) yes
C45 C46 C47 129.9(4) no
N17 C47 C46 105.0(4) yes
N17 C48 C53 116.8(4) yes
C49 C48 C53 124.7(4) no
N17 C48 C49 118.4(4) yes
C48 C49 C50 116.0(5) no
C48 C49 C54 123.4(5) no
C50 C49 C54 120.6(4) no
C49 C50 C51 121.3(5) no
C50 C51 C52 120.8(5) no
C51 C52 C53 121.2(5) no
C48 C53 C52 115.9(4) no
C52 C53 C57 121.3(5) no
C48 C53 C57 122.6(4) no
C49 C54 C55 113.0(5) no
C49 C54 C56 110.5(5) no
C55 C54 C56 109.6(4) no
C53 C57 C59 109.5(4) no
C53 C57 C58 113.9(4) no
C58 C57 C59 109.2(5) no
N14 C60 C61 110.7(4) yes
N18 C61 C60 121.1(4) yes
N18 C61 C62 107.5(4) yes
C60 C61 C62 131.5(4) no
N20 C62 C61 104.5(4) yes
N20 C63 C68 117.8(5) yes
C64 C63 C68 125.6(5) no
N20 C63 C64 116.5(5) yes
C63 C64 C65 115.9(5) no
C63 C64 C69 121.8(5) no
C65 C64 C69 121.9(5) no
C64 C65 C66 120.5(6) no
C65 C66 C67 120.7(7) no
C66 C67 C68 121.9(6) no
C63 C68 C67 115.2(5) no
C63 C68 C72 122.1(5) no
C67 C68 C72 122.5(5) no
C70 C69 C71 110.8(5) no
C64 C69 C70 108.7(5) no
C64 C69 C71 114.3(5) no
C73 C72 C74 109.2(5) no
C68 C72 C74 110.8(4) no
C68 C72 C73 113.3(5) no
F19B P4B F22B 90.1(7) yes
F19B P4B F23B 88.1(7) yes
F19B P4B F21B 88.6(7) yes
F19B P4B F20B 178.2(8) yes
F20B P4B F23B 90.9(7) yes
F20B P4B F24B 90.8(8) yes
F21B P4B F22B 178.5(8) yes
F21B P4B F23B 90.3(7) yes
F19B P4B F24B 90.1(7) yes
F20B P4B F21B 89.8(8) yes
F20B P4B F22B 91.5(7) yes
F23B P4B F24B 177.6(8) yes
F21B P4B F24B 88.0(8) yes
F22B P4B F23B 88.9(7) yes
F22B P4B F24B 92.7(7) yes
C40 C39 H39 126.00 no
N11 C39 H39 127.00 no
N12 C40 H40 127.00 no
C39 C40 H40 127.00 no
N13 C41 H41A 109.00 no
N13 C41 H41B 109.00 no
H41A C41 H41B 108.00 no
N12 C41 H41B 109.00 no
N12 C41 H41A 109.00 no
C44 C43 H43 127.00 no
N13 C43 H43 127.00 no
C43 C44 H44 126.00 no
N14 C44 H44 126.00 no
C46 C45 H45B 109.00 no
C46 C45 H45A 109.00 no
N11 C45 H45A 109.00 no
H45A C45 H45B 108.00 no
N11 C45 H45B 109.00 no
N17 C47 H47 128.00 no
C46 C47 H47 127.00 no
C49 C50 H50 119.00 no
C51 C50 H50 119.00 no
C52 C51 H51 120.00 no
C50 C51 H51 120.00 no
C51 C52 H52 119.00 no
C53 C52 H52 119.00 no
C49 C54 H54 108.00 no
C55 C54 H54 108.00 no
C56 C54 H54 108.00 no
C54 C55 H55C 109.00 no
H55B C55 H55C 109.00 no
H55A C55 H55B 109.00 no
H55A C55 H55C 109.00 no
C54 C55 H55A 109.00 no
C54 C55 H55B 109.00 no
C54 C56 H56B 110.00 no
C54 C56 H56C 109.00 no
H56A C56 H56B 109.00 no
H56A C56 H56C 109.00 no
H56B C56 H56C 109.00 no
C54 C56 H56A 109.00 no
C53 C57 H57 108.00 no
C59 C57 H57 108.00 no
C58 C57 H57 108.00 no
H58A C58 H58C 109.00 no
H58B C58 H58C 109.00 no
H58A C58 H58B 109.00 no
C57 C58 H58A 110.00 no
C57 C58 H58C 109.00 no
C57 C58 H58B 110.00 no
C57 C59 H59B 109.00 no
C57 C59 H59C 109.00 no
C57 C59 H59A 109.00 no
H59A C59 H59B 110.00 no
H59A C59 H59C 109.00 no
H59B C59 H59C 109.00 no
N14 C60 H60B 110.00 no
C61 C60 H60A 109.00 no
C61 C60 H60B 110.00 no
N14 C60 H60A 110.00 no
H60A C60 H60B 108.00 no
N20 C62 H62 128.00 no
C61 C62 H62 128.00 no
C66 C65 H65 120.00 no
C64 C65 H65 120.00 no
C67 C66 H66 120.00 no
C65 C66 H66 120.00 no
C66 C67 H67 119.00 no
C68 C67 H67 119.00 no
C71 C69 H69 108.00 no
C64 C69 H69 108.00 no
C70 C69 H69 108.00 no
C69 C70 H70A 109.00 no
C69 C70 H70B 110.00 no
C69 C70 H70C 110.00 no
H70B C70 H70C 109.00 no
H70A C70 H70B 109.00 no
H70A C70 H70C 109.00 no
C69 C71 H71C 109.00 no
H71A C71 H71B 110.00 no
H71A C71 H71C 109.00 no
H71B C71 H71C 109.00 no
C69 C71 H71A 109.00 no
C69 C71 H71B 110.00 no
C68 C72 H72 108.00 no
C73 C72 H72 108.00 no
C74 C72 H72 108.00 no
C72 C73 H73B 110.00 no
C72 C73 H73C 109.00 no
H73A C73 H73B 109.00 no
C72 C73 H73A 109.00 no
H73A C73 H73C 109.00 no
H73B C73 H73C 110.00 no
H74B C74 H74C 109.00 no
H74A C74 H74B 109.00 no
H74A C74 H74C 109.00 no
C72 C74 H74A 109.00 no
C72 C74 H74B 109.00 no
C72 C74 H74C 110.00 no
F19C P4C F20C 179.4(19) yes
F19C P4C F21C 89.5(14) yes
F19C P4C F22C 89.6(14) yes
F19C P4C F23C 88.4(12) yes
F19C P4C F24C 88.4(14) yes
F20C P4C F21C 90.0(14) yes
F20C P4C F22C 90.9(14) yes
F20C P4C F23C 91.9(14) yes
F20C P4C F24C 91.3(14) yes
F21C P4C F22C 178.7(17) yes
F21C P4C F23C 90.1(14) yes
F21C P4C F24C 88.7(16) yes
F22C P4C F23C 88.9(15) yes
F22C P4C F24C 92.3(16) yes
F23C P4C F24C 176.6(16) yes
C76A O1A C77A 111.3(12) yes
C76B O1B C77B 111(6) yes
O1A C76A C75A 107.0(12) yes
O1A C77A C78A 108.7(13) yes
C76A C75A H75B 109.00 no
C76A C75A H75C 109.00 no
H75A C75A H75B 110.00 no
H75A C75A H75C 110.00 no
H75B C75A H75C 109.00 no
C76A C75A H75A 110.00 no
O1A C76A H76A 110.00 no
C75A C76A H76A 110.00 no
C75A C76A H76B 110.00 no
H76A C76A H76B 109.00 no
O1A C76A H76B 110.00 no
O1A C77A H77A 110.00 no
C78A C77A H77A 110.00 no
C78A C77A H77B 110.00 no
O1A C77A H77B 110.00 no
H77A C77A H77B 108.00 no
C77A C78A H78B 109.00 no
C77A C78A H78C 109.00 no
C77A C78A H78A 109.00 no
H78A C78A H78C 109.00 no
H78B C78A H78C 110.00 no
H78A C78A H78B 110.00 no
O1B C76B C75B 107(7) yes
O1B C77B C78B 111(6) yes
C76B C75B H75D 109.00 no
C76B C75B H75E 109.00 no
C76B C75B H75F 110.00 no
H75D C75B H75E 109.00 no
H75D C75B H75F 110.00 no
H75E C75B H75F 110.00 no
O1B C76B H76C 111.00 no
O1B C76B H76D 110.00 no
C75B C76B H76C 111.00 no
C75B C76B H76D 110.00 no
H76C C76B H76D 108.00 no
O1B C77B H77C 109.00 no
O1B C77B H77D 109.00 no
C78B C77B H77C 111.00 no
C78B C77B H77D 110.00 no
H77C C77B H77D 107.00 no
C77B C78B H78D 110.00 no
C77B C78B H78E 110.00 no
C77B C78B H78F 110.00 no
H78D C78B H78E 108.00 no
H78D C78B H78F 109.00 no
H78E C78B H78F 109.00 no

loop_
_geom_bond_atom_site_label_1
_geom_bond_atom_site_label_2
_geom_bond_distance
_geom_bond_publ_flag
Pd1 N5 2.061(3) yes
Pd1 N8 2.082(3) yes
Pd1 C1 1.960(4) yes
Pd1 C5 1.961(4) yes
Pd2 N18 2.044(3) yes
Pd2 C38 1.959(5) yes
Pd2 C42 1.957(4) yes
Pd2 N15 2.068(4) yes
P1 F6 1.576(4) yes
P1 F1 1.587(3) yes
P1 F2 1.588(3) yes
P1 F4 1.616(3) yes
P1 F5 1.594(4) yes
P1 F3 1.586(4) yes
P2 F7 1.601(4) yes
P2 F9 1.610(3) yes
P2 F8 1.567(4) yes
P2 F11 1.577(3) yes
P2 F12 1.578(3) yes
P2 F10 1.585(3) yes
N1 C1 1.342(5) yes
N1 C2 1.393(6) yes
N1 C8 1.456(6) yes
N2 C1 1.341(6) yes
N2 C3 1.386(5) yes
N2 C4 1.450(5) yes
P3 F14 1.577(3) yes
P3 F15 1.591(3) yes
N3 C4 1.445(6) yes
P3 F13 1.601(3) yes
N3 C5 1.349(5) yes
N3 C6 1.381(5) yes
P3 F16 1.603(3) yes
P3 F17 1.590(3) yes
P3 F18 1.603(3) yes
N4 C23 1.460(7) yes
N4 C7 1.376(5) yes
N4 C5 1.340(6) yes
N5 N6 1.326(4) yes
N5 C9 1.365(5) yes
N6 N7 1.340(5) yes
N7 C11 1.449(5) yes
N7 C10 1.352(6) yes
N8 N9 1.328(5) yes
N8 C24 1.356(6) yes
N9 N10 1.351(5) yes
N10 C26 1.457(6) yes
N10 C25 1.342(6) yes
C2 C3 1.339(6) no
C6 C7 1.333(7) no
C8 C9 1.502(6) no
C9 C10 1.363(6) no
C11 C16 1.380(7) no
C11 C12 1.388(8) no
C12 C13 1.384(7) no
C12 C17 1.520(8) no
C13 C14 1.376(9) no
C14 C15 1.384(9) no
C15 C16 1.393(6) no
C16 C20 1.528(8) no
C17 C18 1.508(11) no
C17 C19 1.538(9) no
C20 C21 1.510(9) no
C20 C22 1.511(9) no
C23 C24 1.493(6) no
C24 C25 1.364(6) no
C26 C31 1.387(8) no
C26 C27 1.385(8) no
C27 C32A 1.47(3) no
C27 C32B 1.59(5) no
C27 C28 1.389(7) no
C28 C29 1.378(9) no
C29 C30 1.376(9) no
C30 C31 1.399(7) no
C31 C35 1.508(8) no
C32A C33A 1.51(3) no
C32A C34A 1.54(3) no
C32B C34B 1.54(5) no
C32B C33B 1.51(6) no
C35 C36 1.518(8) no
C35 C37 1.538(10) no
C2 H2 0.9500 no
C3 H3 0.9500 no
C4 H4A 0.9900 no
C4 H4AB 0.9900 no
P4A F24A 1.58(2) yes
P4A F23A 1.60(2) yes
P4A F20A 1.577(19) yes
P4A F22A 1.581(18) yes
P4A F19A 1.608(19) yes
P4A F21A 1.596(18) yes
C6 H6 0.9500 no
C7 H7 0.9500 no
C8 H8AB 0.9900 no
C8 H8A 0.9900 no
C10 H10 0.9500 no
N11 C38 1.337(6) yes
N11 C39 1.382(7) yes
N11 C45 1.474(6) yes
N12 C38 1.352(6) yes
N12 C41 1.451(5) yes
N12 C40 1.394(6) yes
N13 C43 1.387(6) yes
N13 C41 1.459(6) yes
N13 C42 1.342(6) yes
C13 H13 0.9500 no
N14 C42 1.347(7) yes
C14 H14 0.9500 no
N14 C44 1.388(5) yes
N14 C60 1.469(7) yes
N15 N16 1.313(6) yes
C15 H15 0.9500 no
N15 C46 1.363(6) yes
N16 N17 1.340(5) yes
N17 C48 1.459(6) yes
C17 H17 1.0000 no
N17 C47 1.352(7) yes
C18 H18C 0.9800 no
C18 H18A 0.9800 no
C18 H18B 0.9800 no
N18 N19 1.318(4) yes
N18 C61 1.361(6) yes
C19 H19B 0.9800 no
C19 H19C 0.9800 no
C19 H19A 0.9800 no
N19 N20 1.332(7) yes
C20 H20 1.0000 no
N20 C63 1.455(7) yes
N20 C62 1.351(6) yes
C21 H21A 0.9800 no
C21 H21B 0.9800 no
C21 H21C 0.9800 no
C22 H22A 0.9800 no
C22 H22B 0.9800 no
C22 H22C 0.9800 no
C23 H23B 0.9900 no
C23 H23A 0.9900 no
C25 H25 0.9500 no
C28 H28 0.9500 no
C29 H29 0.9500 no
C30 H30 0.9500 no
C32A H32A 1.0000 no
C32B H32B 1.0000 no
C33A H33A 0.9800 no
C33A H33B 0.9800 no
C33A H33C 0.9800 no
C33B H33F 0.9800 no
C33B H33D 0.9900 no
C33B H33E 0.9800 no
C34A H34B 0.9800 no
C34A H34C 0.9800 no
C34A H34A 0.9800 no
C34B H34F 0.9800 no
C34B H34D 0.9800 no
C34B H34E 0.9800 no
C35 H35 1.0000 no
C36 H36B 0.9800 no
C36 H36C 0.9800 no
C36 H36A 0.9800 no
C37 H37A 0.9800 no
C37 H37B 0.9800 no
C37 H37C 0.9800 no
C39 C40 1.334(6) no
C43 C44 1.344(7) no
C45 C46 1.499(6) no
C46 C47 1.366(6) no
C48 C53 1.399(7) no
C48 C49 1.389(7) no
C49 C50 1.402(8) no
C49 C54 1.514(8) no
C50 C51 1.362(8) no
C51 C52 1.386(7) no
C52 C53 1.388(8) no
C53 C57 1.505(7) no
C54 C55 1.531(9) no
C54 C56 1.532(9) no
C57 C59 1.536(8) no
C57 C58 1.536(7) no
C60 C61 1.500(6) no
C61 C62 1.364(7) no
C63 C68 1.402(8) no
C63 C64 1.383(7) no
C64 C65 1.403(9) no
C64 C69 1.530(8) no
C65 C66 1.383(10) no
C66 C67 1.381(10) no
C67 C68 1.382(9) no
C68 C72 1.510(8) no
C69 C70 1.524(9) no
C69 C71 1.524(9) no
C72 C73 1.525(8) no
C72 C74 1.532(9) no
P4B F19B 1.605(12) yes
P4B F22B 1.583(14) yes
P4B F23B 1.593(13) yes
P4B F24B 1.579(14) yes
P4B F21B 1.601(16) yes
P4B F20B 1.579(13) yes
C39 H39 0.9500 no
C40 H40 0.9500 no
C41 H41B 0.9900 no
C41 H41A 0.9900 no
C43 H43 0.9500 no
C44 H44 0.9500 no
C45 H45A 0.9900 no
C45 H45B 0.9900 no
C47 H47 0.9500 no
C50 H50 0.9500 no
C51 H51 0.9500 no
C52 H52 0.9500 no
C54 H54 1.0000 no
C55 H55B 0.9800 no
C55 H55A 0.9800 no
C55 H55C 0.9800 no
C56 H56B 0.9800 no
C56 H56A 0.9800 no
C56 H56C 0.9800 no
C57 H57 1.0000 no
C58 H58B 0.9800 no
C58 H58A 0.9800 no
C58 H58C 0.9800 no
C59 H59B 0.9800 no
C59 H59A 0.9800 no
C59 H59C 0.9800 no
C60 H60B 0.9900 no
C60 H60A 0.9900 no
C62 H62 0.9500 no
C65 H65 0.9500 no
C66 H66 0.9500 no
C67 H67 0.9500 no
C69 H69 1.0000 no
C70 H70C 0.9800 no
C70 H70A 0.9800 no
C70 H70B 0.9800 no
C71 H71A 0.9800 no
C71 H71B 0.9800 no
C71 H71C 0.9800 no
C72 H72 1.0000 no
C73 H73C 0.9800 no
C73 H73A 0.9800 no
C73 H73B 0.9800 no
C74 H74C 0.9800 no
C74 H74A 0.9800 no
C74 H74B 0.9800 no
P4C F19C 1.61(3) yes
P4C F20C 1.57(3) yes
P4C F21C 1.60(3) yes
P4C F22C 1.58(3) yes
P4C F23C 1.59(3) yes
P4C F24C 1.58(3) yes
O1A C76A 1.403(19) yes
O1A C77A 1.44(2) yes
O1B C77B 1.45(7) yes
O1B C76B 1.40(8) yes
C75A C76A 1.51(2) no
C77A C78A 1.47(2) no
C75A H75C 0.9800 no
C75A H75A 0.9800 no
C75A H75B 0.9800 no
C76A H76B 0.9900 no
C76A H76A 0.9900 no
C77A H77B 0.9900 no
C77A H77A 0.9900 no
C78A H78C 0.9800 no
C78A H78A 0.9800 no
C78A H78B 0.9800 no
C75B C76B 1.51(8) no
C77B C78B 1.44(10) no
C75B H75D 0.9800 no
C75B H75E 0.9800 no
C75B H75F 0.9700 no
C76B H76C 0.9900 no
C76B H76D 1.0000 no
C77B H77C 1.0000 no
C77B H77D 1.0000 no
C78B H78D 0.9900 no
C78B H78E 0.9800 no
C78B H78F 0.9800 no

loop_
_geom_hbond_atom_site_label_D
_geom_hbond_atom_site_label_H
_geom_hbond_atom_site_label_A
_geom_hbond_distance_DH
_geom_hbond_distance_HA
_geom_hbond_distance_DA
_geom_hbond_angle_DHA
_geom_hbond_site_symmetry_A
_geom_hbond_publ_flag
C4 H4AB F12 0.9900 2.5000 3.117(5) 120.00 . yes
C2 H2 F23A 0.9500 2.5200 3.380(18) 151.00 1_445 yes
C2 H2 F23B 0.9500 2.4500 3.392(11) 172.00 1_445 yes
C2 H2 F23C 0.9500 2.5200 3.30(2) 139.00 1_445 yes
C8 H8AB F4 0.9900 2.3900 2.964(5) 116.00 . yes
C4 H4A F16 0.9900 2.4400 3.334(5) 151.00 2_667 yes
C4 H4A F18 0.9900 2.3900 3.215(5) 140.00 2_667 yes
C7 H7 F19A 0.9500 2.3700 3.242(18) 152.00 2_667 yes
C7 H7 F19B 0.9500 2.3600 3.192(12) 145.00 2_667 yes
C7 H7 F19C 0.9500 2.3600 3.24(2) 154.00 2_667 yes
C7 H7 F22A 0.9500 2.5000 3.375(14) 153.00 2_667 yes
C7 H7 F22B 0.9500 2.4500 3.292(11) 148.00 2_667 yes
C7 H7 F23C 0.9500 2.3400 3.12(2) 139.00 2_667 yes
C8 H8A F15 0.9900 2.3900 3.190(6) 138.00 1_445 yes
C10 H10 F2 0.9500 2.3900 3.265(5) 153.00 . yes
C17 H17 N7 1.0000 2.4400 2.888(8) 106.00 . yes
C20 H20 N7 1.0000 2.3600 2.864(8) 111.00 . yes
C23 H23A F24A 0.9900 2.3800 3.316(19) 158.00 1_455 yes
C23 H23A F24C 0.9900 2.2500 3.15(2) 151.00 1_455 yes
C23 H23B F17 0.9900 2.3700 3.119(5) 132.00 1_445 yes
C25 H25 F20B 0.9500 2.3200 3.061(14) 134.00 1_455 yes
C25 H25 F21A 0.9500 2.4900 3.434(19) 170.00 1_455 yes
C25 H25 F21B 0.9500 2.3200 3.223(14) 158.00 1_455 yes
C25 H25 F24C 0.9500 2.4800 3.15(3) 127.00 1_455 yes
C32A H32A N9 1.0000 2.5600 3.30(2) 130.00 . yes
C32A H32A N10 1.0000 2.4000 2.87(2) 108.00 . yes
C33A H33B F11 0.9800 2.5300 3.355(15) 142.00 . yes
C35 H35 N10 1.0000 2.5200 2.917(8) 104.00 . yes
C39 H39 F23A 0.9500 2.4300 2.983(18) 117.00 . yes
C39 H39 F23B 0.9500 2.3800 3.154(12) 139.00 . yes
C41 H41A F18 0.9900 2.2300 2.995(5) 133.00 . yes
C41 H41B F9 0.9900 2.2900 3.213(5) 154.00 2_667 yes
C41 H41B F12 0.9900 2.4900 3.161(5) 125.00 2_667 yes
C43 H43 F7 0.9500 2.4700 3.258(6) 140.00 2_667 yes
C43 H43 F9 0.9500 2.5000 3.220(6) 133.00 2_667 yes
C44 H44 F22B 0.9500 2.4900 3.371(12) 155.00 2_667 yes
C45 H45A F11 0.9900 2.5400 3.296(6) 133.00 . yes
C45 H45B F1 0.9900 2.3800 3.298(6) 154.00 1_665 yes
C45 H45B F4 0.9900 2.4800 3.311(6) 142.00 1_665 yes
C47 H47 F4 0.9500 2.3000 3.007(6) 130.00 1_665 yes
C54 H54 N17 1.0000 2.4900 2.917(6) 106.00 . yes
C57 H57 N16 1.0000 2.4100 3.140(6) 129.00 . yes
C57 H57 N17 1.0000 2.5000 2.875(6) 102.00 . yes
C62 H62 F19A 0.9500 2.3200 3.127(17) 142.00 1_455 yes
C62 H62 F19B 0.9500 2.4000 3.250(12) 148.00 1_455 yes
C62 H62 F19C 0.9500 2.5500 3.29(2) 135.00 1_455 yes
C69 H69 N20 1.0000 2.4000 2.845(6) 106.00 . yes
C72 H72 N20 1.0000 2.4700 2.885(7) 104.00 . yes
C74 H74A N19 0.9800 2.6200 3.353(7) 132.00 . yes

loop_
_geom_torsion_atom_site_label_1
_geom_torsion_atom_site_label_2
_geom_torsion_atom_site_label_3
_geom_torsion_atom_site_label_4
_geom_torsion
_geom_torsion_publ_flag
N8 Pd1 N5 N6 36.8(4) no
N8 Pd1 N5 C9 -149.0(3) no
C1 Pd1 N5 N6 -147.8(4) no
C1 Pd1 N5 C9 26.4(4) no
N5 Pd1 N8 N9 -25.0(3) no
N5 Pd1 N8 C24 160.1(3) no
C5 Pd1 N8 N9 156.0(3) no
C5 Pd1 N8 C24 -19.0(4) no
N5 Pd1 C1 N1 -30.6(4) no
N5 Pd1 C1 N2 155.3(5) no
C5 Pd1 C1 N1 149.0(4) no
C5 Pd1 C1 N2 -25.1(5) no
N8 Pd1 C5 N3 -161.0(4) no
N8 Pd1 C5 N4 21.7(4) no
C1 Pd1 C5 N3 23.6(4) no
C1 Pd1 C5 N4 -153.8(5) no
N18 Pd2 C42 N14 27.7(4) no
C38 Pd2 C42 N13 22.1(4) no
C38 Pd2 C42 N14 -155.0(4) no
N15 Pd2 N18 C61 152.2(3) no
C42 Pd2 N18 N19 146.9(3) no
N18 Pd2 N15 N16 19.9(4) no
N18 Pd2 N15 C46 -165.0(4) no
C38 Pd2 N15 N16 -157.7(4) no
C38 Pd2 N15 C46 17.4(4) no
N15 Pd2 N18 N19 -35.8(3) no
N18 Pd2 C42 N13 -155.3(4) no
N15 Pd2 C38 N12 158.6(4) no
C42 Pd2 N18 C61 -25.1(3) no
N15 Pd2 C38 N11 -17.5(4) no
C42 Pd2 C38 N11 159.6(4) no
C42 Pd2 C38 N12 -24.2(4) no
C1 N1 C2 C3 -0.5(6) no
C8 N1 C1 N2 175.4(4) no
C2 N1 C1 Pd1 -174.4(3) no
C2 N1 C1 N2 0.7(5) no
C8 N1 C2 C3 -175.1(4) no
C1 N1 C8 C9 44.1(6) no
C2 N1 C8 C9 -142.0(5) no
C8 N1 C1 Pd1 0.3(7) no
C3 N2 C1 Pd1 174.4(4) no
C3 N2 C1 N1 -0.7(6) no
C4 N2 C1 N1 179.1(4) no
C1 N2 C3 C2 0.4(6) no
C4 N2 C1 Pd1 -5.9(7) no
C1 N2 C4 N3 45.3(6) no
C3 N2 C4 N3 -135.0(5) no
C4 N2 C3 C2 -179.4(5) no
C5 N3 C4 N2 -47.1(5) no
C4 N3 C5 Pd1 8.7(6) no
C4 N3 C5 N4 -173.5(4) no
C6 N3 C4 N2 140.5(4) no
C6 N3 C5 Pd1 -177.8(3) no
C6 N3 C5 N4 0.0(5) no
C4 N3 C6 C7 173.6(4) no
C5 N3 C6 C7 0.2(5) no
C7 N4 C5 Pd1 177.5(3) no
C7 N4 C5 N3 -0.2(5) no
C23 N4 C5 Pd1 5.1(7) no
C23 N4 C5 N3 -172.7(4) no
C5 N4 C7 C6 0.4(6) no
C23 N4 C7 C6 172.9(4) no
C5 N4 C23 C24 -41.3(6) no
C7 N4 C23 C24 147.3(4) no
Pd1 N5 N6 N7 175.7(3) no
C9 N5 N6 N7 0.8(5) no
Pd1 N5 C9 C8 6.9(6) no
N6 N5 C9 C8 -178.2(4) no
N6 N5 C9 C10 -1.1(5) no
Pd1 N5 C9 C10 -176.0(3) no
N5 N6 N7 C11 175.7(4) no
N5 N6 N7 C10 -0.2(6) no
N6 N7 C10 C9 -0.4(6) no
N6 N7 C11 C12 90.3(6) no
N6 N7 C11 C16 -89.0(6) no
C11 N7 C10 C9 -175.9(5) no
C10 N7 C11 C16 86.2(6) no
C10 N7 C11 C12 -94.5(6) no
Pd1 N8 N9 N10 -176.0(3) no
C24 N8 N9 N10 -0.4(4) no
Pd1 N8 C24 C25 175.2(3) no
N9 N8 C24 C23 175.1(4) no
Pd1 N8 C24 C23 -9.3(6) no
N9 N8 C24 C25 -0.3(5) no
N8 N9 N10 C26 174.5(4) no
N8 N9 N10 C25 1.1(5) no
N9 N10 C26 C31 107.0(6) no
N9 N10 C25 C24 -1.3(6) no
C26 N10 C25 C24 -174.3(5) no
N9 N10 C26 C27 -76.9(6) no
C25 N10 C26 C27 95.5(7) no
C25 N10 C26 C31 -80.5(6) no
N1 C2 C3 N2 0.1(5) no
N3 C6 C7 N4 -0.4(5) no
N1 C8 C9 C10 137.1(5) no
N1 C8 C9 N5 -46.5(6) no
C8 C9 C10 N7 177.7(5) no
N5 C9 C10 N7 0.9(5) no
N7 C11 C12 C17 -0.5(7) no
C16 C11 C12 C13 0.9(7) no
C16 C11 C12 C17 178.8(4) no
N7 C11 C16 C15 177.5(4) no
N7 C11 C16 C20 -0.6(6) no
C12 C11 C16 C15 -1.8(7) no
C12 C11 C16 C20 -179.9(4) no
N7 C11 C12 C13 -178.4(4) no
C11 C12 C13 C14 0.6(7) no
C17 C12 C13 C14 -177.3(5) no
C11 C12 C17 C19 -94.4(6) no
C13 C12 C17 C18 -41.0(7) no
C13 C12 C17 C19 83.5(6) no
C11 C12 C17 C18 141.2(5) no
C12 C13 C14 C15 -1.1(8) no
C13 C14 C15 C16 0.1(8) no
C14 C15 C16 C11 1.3(7) no
C14 C15 C16 C20 179.4(5) no
C11 C16 C20 C21 109.5(5) no
C11 C16 C20 C22 -124.8(5) no
C15 C16 C20 C21 -68.6(6) no
C15 C16 C20 C22 57.2(7) no
N4 C23 C24 N8 42.6(6) no
N4 C23 C24 C25 -142.9(5) no
N8 C24 C25 N10 1.0(5) no
C23 C24 C25 N10 -174.2(5) no
N10 C26 C27 C28 -175.9(4) no
N10 C26 C27 C32A -3.5(15) no
C31 C26 C27 C28 -0.1(7) no
C31 C26 C27 C32A 172.3(14) no
N10 C26 C31 C30 174.7(4) no
N10 C26 C31 C35 -4.2(7) no
C27 C26 C31 C35 -179.9(5) no
C27 C26 C31 C30 -1.1(7) no
C32A C27 C28 C29 -172.2(14) no
C26 C27 C32A C33A 137.3(14) no
C26 C27 C32A C34A -98.9(16) no
C28 C27 C32A C33A -50.5(19) no
C28 C27 C32A C34A 73(2) no
C26 C27 C28 C29 0.6(7) no
C27 C28 C29 C30 0.2(8) no
C28 C29 C30 C31 -1.4(8) no
C29 C30 C31 C35 -179.3(5) no
C29 C30 C31 C26 1.8(7) no
C26 C31 C35 C36 -143.1(5) no
C30 C31 C35 C36 38.1(7) no
C30 C31 C35 C37 -85.1(6) no
C26 C31 C35 C37 93.7(6) no
C39 N11 C38 Pd2 175.7(4) no
C39 N11 C38 N12 -1.1(5) no
C45 N11 C38 Pd2 -11.1(7) no
C45 N11 C38 N12 172.1(4) no
C38 N11 C39 C40 0.6(6) no
C45 N11 C39 C40 -172.7(4) no
C38 N11 C45 C46 45.3(6) no
C39 N11 C45 C46 -142.3(5) no
C40 N12 C38 Pd2 -175.6(3) no
C40 N12 C38 N11 1.3(5) no
C41 N12 C38 Pd2 -2.5(7) no
C41 N12 C38 N11 174.4(4) no
C38 N12 C40 C39 -0.9(5) no
C41 N12 C40 C39 -174.1(4) no
C38 N12 C41 N13 39.1(6) no
C40 N12 C41 N13 -148.8(4) no
C42 N13 C41 N12 -41.4(6) no
C43 N13 C41 N12 144.5(4) no
C41 N13 C42 Pd2 7.1(6) no
C41 N13 C42 N14 -175.4(4) no
C43 N13 C42 Pd2 -178.0(3) no
C43 N13 C42 N14 -0.5(5) no
C41 N13 C43 C44 175.6(4) no
C42 N13 C43 C44 0.8(5) no
C44 N14 C42 Pd2 177.6(3) no
C44 N14 C42 N13 0.0(5) no
C60 N14 C42 Pd2 3.0(6) no
C60 N14 C42 N13 -174.6(4) no
C42 N14 C44 C43 0.5(5) no
C60 N14 C44 C43 175.1(4) no
C42 N14 C60 C61 -45.5(5) no
C44 N14 C60 C61 140.7(4) no
Pd2 N15 N16 N17 176.0(3) no
C46 N15 N16 N17 0.3(5) no
Pd2 N15 C46 C45 10.4(6) no
Pd2 N15 C46 C47 -175.5(3) no
N16 N15 C46 C45 -174.0(4) no
N16 N15 C46 C47 0.2(5) no
N15 N16 N17 C47 -0.7(5) no
N15 N16 N17 C48 -177.6(4) no
N16 N17 C47 C46 0.8(5) no
C48 N17 C47 C46 177.2(4) no
N16 N17 C48 C49 -110.7(5) no
N16 N17 C48 C53 66.9(6) no
C47 N17 C48 C49 73.1(7) no
C47 N17 C48 C53 -109.3(6) no
Pd2 N18 N19 N20 -173.4(3) no
C61 N18 N19 N20 -0.3(4) no
Pd2 N18 C61 C60 -7.7(5) no
Pd2 N18 C61 C62 173.0(3) no
N19 N18 C61 C60 179.5(4) no
N19 N18 C61 C62 0.2(5) no
N18 N19 N20 C62 0.3(5) no
N18 N19 N20 C63 -177.7(4) no
N19 N20 C62 C61 -0.2(5) no
C63 N20 C62 C61 177.5(4) no
N19 N20 C63 C64 93.3(6) no
N19 N20 C63 C68 -83.8(6) no
C62 N20 C63 C64 -84.2(6) no
C62 N20 C63 C68 98.6(7) no
N11 C39 C40 N12 0.2(6) no
N13 C43 C44 N14 -0.8(5) no
N11 C45 C46 N15 -43.8(6) no
N11 C45 C46 C47 143.5(5) no
N15 C46 C47 N17 -0.6(5) no
C45 C46 C47 N17 173.0(5) no
N17 C48 C49 C50 177.6(5) no
N17 C48 C49 C54 -3.5(8) no
C53 C48 C49 C50 0.2(8) no
C53 C48 C49 C54 179.1(5) no
N17 C48 C53 C52 -175.4(5) no
N17 C48 C53 C57 9.2(7) no
C49 C48 C53 C52 2.0(8) no
C49 C48 C53 C57 -173.4(5) no
C48 C49 C50 C51 -2.1(9) no
C54 C49 C50 C51 179.0(6) no
C48 C49 C54 C55 143.4(5) no
C48 C49 C54 C56 -93.5(6) no
C50 C49 C54 C55 -37.8(7) no
C50 C49 C54 C56 85.4(6) no
C49 C50 C51 C52 1.7(10) no
C50 C51 C52 C53 0.7(10) no
C51 C52 C53 C48 -2.4(8) no
C51 C52 C53 C57 173.0(5) no
C48 C53 C57 C58 -155.9(5) no
C48 C53 C57 C59 81.5(6) no
C52 C53 C57 C58 29.0(7) no
C52 C53 C57 C59 -93.6(6) no
N14 C60 C61 N18 46.4(5) no
N14 C60 C61 C62 -134.5(5) no
N18 C61 C62 N20 0.0(5) no
C60 C61 C62 N20 -179.2(4) no
N20 C63 C64 C65 178.8(5) no
N20 C63 C64 C69 -8.3(8) no
C68 C63 C64 C65 -4.3(10) no
C68 C63 C64 C69 168.6(6) no
N20 C63 C68 C67 179.5(6) no
N20 C63 C68 C72 4.5(8) no
C64 C63 C68 C67 2.6(10) no
C64 C63 C68 C72 -172.4(6) no
C63 C64 C65 C66 2.5(10) no
C69 C64 C65 C66 -170.4(6) no
C63 C64 C69 C70 -88.5(6) no
C63 C64 C69 C71 147.2(6) no
C65 C64 C69 C70 84.0(8) no
C65 C64 C69 C71 -40.3(8) no
C64 C65 C66 C67 0.7(11) no
C65 C66 C67 C68 -2.5(12) no
C66 C67 C68 C63 0.9(10) no
C66 C67 C68 C72 175.9(7) no
C63 C68 C72 C73 -148.4(6) no
C63 C68 C72 C74 88.5(7) no
C67 C68 C72 C73 37.0(8) no
C67 C68 C72 C74 -86.1(7) no
C77A O1A C76A C75A -176.3(12) no
C76A O1A C77A C78A -176.5(13) no
